data_4082357
loop_
_publ_author_name
'Hashimoto, Takayoshi'
'Hoshino, Ryoko'
'Hatanaka, Tsubasa'
'Ohki, Yasuhiro'
'Tatsumi, Kazuyuki'

_publ_section_title
;
 Dinuclear Iron(0) Complexes of N-Heterocyclic Carbenes
;
_journal_issue 4
_journal_name_full Organometallics
_journal_page_first 921
_journal_paper_doi 10.1021/om401039z
_journal_volume 33
_journal_year 2014
_chemical_formula_moiety 'C54 H72 Fe2 N4'
_chemical_formula_sum 'C54 H72 Fe2 N4'
_chemical_formula_weight 888.88
_space_group_IT_number 14
_symmetry_cell_setting monoclinic
_symmetry_Int_Tables_number 14
_symmetry_space_group_name_Hall '-P 2yn'
_symmetry_space_group_name_H-M 'P 1 21/n 1'
_atom_sites_solution_hydrogens geom
_atom_sites_solution_primary direct
_atom_sites_solution_secondary difmap
_cell_angle_alpha 90.0000
_cell_angle_beta 110.9691(11)
_cell_angle_gamma 90.0000
_cell_formula_units_Z 4
_cell_length_a 16.7323(14)
_cell_length_b 14.9184(11)
_cell_length_c 21.0208(18)
_cell_measurement_reflns_used 8731
_cell_measurement_temperature 123
_cell_measurement_theta_max 27.48
_cell_measurement_theta_min 3.02
_cell_volume 4899.7(7)
_computing_cell_refinement CrystalClear
_computing_data_collection 'CrystalClear (Rigaku Inc., 2008)'
_computing_data_reduction CrystalClear
_computing_molecular_graphics 'CrystalStructure 4.0'
_computing_publication_material 'CrystalStructure 4.0 (Rigaku, 2010)'
_computing_structure_refinement 'CRYSTALS (Carruthers, et al., 1999)'
_computing_structure_solution SIR97
_diffrn_ambient_temperature 123
_diffrn_detector_area_resol_mean 7.314
_diffrn_measured_fraction_theta_full 0.983
_diffrn_measured_fraction_theta_max 0.983
_diffrn_measurement_device_type 'Rigaku Saturn70'
_diffrn_measurement_method \w
_diffrn_radiation_type 'Mo K\a'
_diffrn_radiation_wavelength 0.71070
_diffrn_reflns_av_R_equivalents 0.0441
_diffrn_reflns_limit_h_max 20
_diffrn_reflns_limit_h_min -21
_diffrn_reflns_limit_k_max 19
_diffrn_reflns_limit_k_min -19
_diffrn_reflns_limit_l_max 27
_diffrn_reflns_limit_l_min -23
_diffrn_reflns_number 39129
_diffrn_reflns_theta_full 27.48
_diffrn_reflns_theta_max 27.48
_diffrn_standards_number 0
_exptl_absorpt_coefficient_mu 0.630
_exptl_absorpt_correction_T_max 0.969
_exptl_absorpt_correction_T_min 0.868
_exptl_absorpt_correction_type multi-scan
_exptl_absorpt_process_details 'REQAB (Rigaku, 1998)'
_exptl_crystal_colour dark-Red
_exptl_crystal_density_diffrn 1.205
_exptl_crystal_density_method 'not measured'
_exptl_crystal_description block
_exptl_crystal_F_000 1904.00
_exptl_crystal_size_max 0.100
_exptl_crystal_size_mid 0.100
_exptl_crystal_size_min 0.050
_refine_diff_density_max 0.603
_refine_diff_density_min -0.701
_refine_ls_extinction_method none
_refine_ls_goodness_of_fit_ref 1.004
_refine_ls_hydrogen_treatment constr
_refine_ls_number_parameters 613
_refine_ls_number_reflns 10764
_refine_ls_R_factor_gt 0.0376
_refine_ls_shift/su_max 0.000
_refine_ls_structure_factor_coef Fsqd
_refine_ls_weighting_details 'w = 1/[0.0001Fo^2^ + 0.9550\s(Fo^2^)]/(4Fo^2^)'
_refine_ls_weighting_scheme calc
_refine_ls_wR_factor_ref 0.0788
_reflns_number_gt 7251
_reflns_number_total 11046
_reflns_threshold_expression F^2^>2.0\s(F^2^)
_cod_data_source_file om401039z_si_002.cif
_cod_data_source_block 2b_(Fe2IPr2)
_cod_database_code 4082357

loop_
_symmetry_equiv_pos_site_id
_symmetry_equiv_pos_as_xyz
1 +X,+Y,+Z
2 1/2-X,1/2+Y,1/2-Z
3 -X,-Y,-Z
4 1/2+X,1/2-Y,1/2+Z

loop_
_atom_site_label
_atom_site_type_symbol
_atom_site_fract_x
_atom_site_fract_y
_atom_site_fract_z
_atom_site_U_iso_or_equiv
_atom_site_adp_type
_atom_site_occupancy
_atom_site_symmetry_multiplicity
_atom_site_calc_flag
_atom_site_refinement_flags
Fe(1) Fe 0.44152(2) 0.22232(2) 0.265140(10) 0.01575(7) Uani 1.0 4 d .
Fe(2) Fe 0.55572(2) 0.29515(2) 0.225390(10) 0.01576(7) Uani 1.0 4 d .
N(1) N 0.41433(10) 0.41545(10) 0.23441(7) 0.0174(4) Uani 1.0 4 d .
N(2) N 0.31456(10) 0.37266(10) 0.26813(7) 0.0165(4) Uani 1.0 4 d .
N(3) N 0.58386(10) 0.10232(10) 0.25753(7) 0.0177(4) Uani 1.0 4 d .
N(4) N 0.68422(10) 0.14551(11) 0.22436(7) 0.0172(4) Uani 1.0 4 d .
C(1) C 0.38620(11) 0.34077(13) 0.25779(8) 0.0153(5) Uani 1.0 4 d .
C(2) C 0.36209(13) 0.48904(13) 0.22893(10) 0.0231(6) Uani 1.0 4 d .
C(3) C 0.29949(13) 0.46237(13) 0.25005(10) 0.0226(6) Uani 1.0 4 d .
C(4) C 0.49238(12) 0.41214(12) 0.22060(9) 0.0163(5) Uani 1.0 4 d .
C(5) C 0.48834(12) 0.39093(13) 0.15329(9) 0.0191(5) Uani 1.0 4 d .
C(6) C 0.56694(13) 0.37799(13) 0.14358(9) 0.0210(5) Uani 1.0 4 d .
C(7) C 0.64520(13) 0.38264(13) 0.19840(10) 0.0222(6) Uani 1.0 4 d .
C(8) C 0.64709(13) 0.40054(13) 0.26476(10) 0.0204(5) Uani 1.0 4 d .
C(9) C 0.57131(12) 0.41559(12) 0.27776(9) 0.0186(5) Uani 1.0 4 d .
C(10) C 0.40399(14) 0.39209(15) 0.09336(9) 0.0270(6) Uani 1.0 4 d .
C(11) C 0.38449(17) 0.48744(17) 0.06472(12) 0.0438(8) Uani 1.0 4 d .
C(12) C 0.40306(16) 0.32830(17) 0.03625(10) 0.0385(7) Uani 1.0 4 d .
C(13) C 0.57408(14) 0.44264(14) 0.34803(9) 0.0250(6) Uani 1.0 4 d .
C(14) C 0.56995(16) 0.54545(15) 0.35230(11) 0.0381(7) Uani 1.0 4 d .
C(15) C 0.65373(16) 0.40779(17) 0.40534(10) 0.0384(7) Uani 1.0 4 d .
C(16) C 0.26059(12) 0.32358(13) 0.29603(9) 0.0170(5) Uani 1.0 4 d .
C(17) C 0.28735(12) 0.31186(13) 0.36682(9) 0.0204(5) Uani 1.0 4 d .
C(18) C 0.23307(13) 0.26579(14) 0.39176(10) 0.0260(6) Uani 1.0 4 d .
C(19) C 0.15430(13) 0.23351(14) 0.34883(10) 0.0264(6) Uani 1.0 4 d .
C(20) C 0.12909(13) 0.24686(14) 0.27928(10) 0.0229(6) Uani 1.0 4 d .
C(21) C 0.18180(12) 0.29169(13) 0.25114(9) 0.0181(5) Uani 1.0 4 d .
C(22) C 0.37232(13) 0.34933(15) 0.41437(9) 0.0261(6) Uani 1.0 4 d .
C(23) C 0.40602(14) 0.30269(17) 0.48343(10) 0.0358(7) Uani 1.0 4 d .
C(24) C 0.36608(16) 0.45018(16) 0.42550(12) 0.0427(7) Uani 1.0 4 d .
C(25) C 0.15326(13) 0.30456(14) 0.17459(9) 0.0237(6) Uani 1.0 4 d .
C(26) C 0.08675(16) 0.37920(16) 0.15079(11) 0.0403(7) Uani 1.0 4 d .
C(27) C 0.11831(14) 0.21737(15) 0.13629(10) 0.0314(6) Uani 1.0 4 d .
C(28) C 0.61162(11) 0.17693(13) 0.23368(8) 0.0154(5) Uani 1.0 4 d .
C(29) C 0.63656(13) 0.02890(13) 0.26356(10) 0.0224(6) Uani 1.0 4 d .
C(30) C 0.69997(13) 0.05621(13) 0.24328(10) 0.0232(6) Uani 1.0 4 d .
C(31) C 0.50571(12) 0.10573(12) 0.27087(9) 0.0173(5) Uani 1.0 4 d .
C(32) C 0.42665(12) 0.10108(12) 0.21379(9) 0.0182(5) Uani 1.0 4 d .
C(33) C 0.35077(13) 0.11614(13) 0.22674(10) 0.0206(5) Uani 1.0 4 d .
C(34) C 0.35266(13) 0.13544(13) 0.29295(10) 0.0215(6) Uani 1.0 4 d .
C(35) C 0.43136(13) 0.14131(13) 0.34774(9) 0.0210(5) Uani 1.0 4 d .
C(36) C 0.50966(12) 0.12833(13) 0.33800(9) 0.0187(5) Uani 1.0 4 d .
C(37) C 0.42434(14) 0.07228(14) 0.14387(9) 0.0248(6) Uani 1.0 4 d .
C(38) C 0.42727(16) -0.03044(15) 0.14082(11) 0.0376(7) Uani 1.0 4 d .
C(39) C 0.34635(15) 0.10742(16) 0.08600(10) 0.0368(7) Uani 1.0 4 d .
C(40) C 0.59460(13) 0.12933(15) 0.39781(9) 0.0267(6) Uani 1.0 4 d .
C(41) C 0.61670(17) 0.03439(17) 0.42679(12) 0.0446(8) Uani 1.0 4 d .
C(42) C 0.59409(15) 0.19299(17) 0.45468(10) 0.0372(7) Uani 1.0 4 d .
C(43) C 0.73904(12) 0.19492(13) 0.19746(9) 0.0172(5) Uani 1.0 4 d .
C(44) C 0.81744(12) 0.22609(13) 0.24274(9) 0.0194(5) Uani 1.0 4 d .
C(45) C 0.87068(13) 0.27128(14) 0.21540(10) 0.0238(6) Uani 1.0 4 d .
C(46) C 0.84619(13) 0.28501(14) 0.14617(10) 0.0268(6) Uani 1.0 4 d .
C(47) C 0.76775(13) 0.25380(14) 0.10248(10) 0.0260(6) Uani 1.0 4 d .
C(48) C 0.71262(12) 0.20721(14) 0.12650(9) 0.0210(5) Uani 1.0 4 d .
C(49) C 0.84568(13) 0.21162(14) 0.31929(9) 0.0241(6) Uani 1.0 4 d .
C(50) C 0.87767(14) 0.29843(15) 0.35900(10) 0.0332(6) Uani 1.0 4 d .
C(51) C 0.91460(15) 0.13901(16) 0.34219(11) 0.0367(7) Uani 1.0 4 d .
C(52) C 0.62754(13) 0.17058(15) 0.07872(9) 0.0265(6) Uani 1.0 4 d .
C(53) C 0.63257(16) 0.06940(16) 0.06836(11) 0.0412(7) Uani 1.0 4 d .
C(54) C 0.59513(14) 0.21662(17) 0.00938(9) 0.0366(7) Uani 1.0 4 d .
H(1) H 0.3691 0.5482 0.2125 0.0281 Uiso 1.0 4 calc R
H(2) H 0.2527 0.4988 0.2525 0.0272 Uiso 1.0 4 calc R
H(3) H 0.5658 0.3487 0.1021 0.0271 Uiso 1.0 4 calc R
H(4) H 0.6952 0.3553 0.1933 0.0285 Uiso 1.0 4 calc R
H(5) H 0.6990 0.3876 0.3031 0.0244 Uiso 1.0 4 calc R
H(6) H 0.3587 0.3739 0.1093 0.0312 Uiso 1.0 4 calc R
H(7) H 0.5242 0.4179 0.3549 0.0306 Uiso 1.0 4 calc R
H(8) H 0.2505 0.2553 0.4404 0.0324 Uiso 1.0 4 calc R
H(9) H 0.1171 0.2015 0.3674 0.0344 Uiso 1.0 4 calc R
H(10) H 0.0736 0.2255 0.2495 0.0283 Uiso 1.0 4 calc R
H(11) H 0.4142 0.3404 0.3928 0.0306 Uiso 1.0 4 calc R
H(12) H 0.2025 0.3227 0.1636 0.0273 Uiso 1.0 4 calc R
H(13) H 0.6292 -0.0304 0.2796 0.0276 Uiso 1.0 4 calc R
H(14) H 0.7476 0.0203 0.2418 0.0283 Uiso 1.0 4 calc R
H(15) H 0.2988 0.1285 0.1883 0.0251 Uiso 1.0 4 calc R
H(16) H 0.3025 0.1627 0.2978 0.0283 Uiso 1.0 4 calc R
H(17) H 0.4325 0.1715 0.3889 0.0276 Uiso 1.0 4 calc R
H(18) H 0.4750 0.0956 0.1374 0.0301 Uiso 1.0 4 calc R
H(19) H 0.6393 0.1490 0.3817 0.0305 Uiso 1.0 4 calc R
H(20) H 0.9260 0.2927 0.2456 0.0289 Uiso 1.0 4 calc R
H(21) H 0.8840 0.3170 0.1282 0.0348 Uiso 1.0 4 calc R
H(22) H 0.7510 0.2652 0.0540 0.0327 Uiso 1.0 4 calc R
H(23) H 0.7969 0.1904 0.3297 0.0279 Uiso 1.0 4 calc R
H(24) H 0.5853 0.1808 0.0997 0.0311 Uiso 1.0 4 calc R
H(25) H 0.3452 0.3226 0.0035 0.0449 Uiso 1.0 4 calc R
H(26) H 0.3318 0.4874 0.0253 0.0475 Uiso 1.0 4 calc R
H(27) H 0.5902 0.2806 0.0155 0.0430 Uiso 1.0 4 calc R
H(28) H 0.6491 0.0393 0.1121 0.0462 Uiso 1.0 4 calc R
H(29) H 0.9334 0.1312 0.3912 0.0403 Uiso 1.0 4 calc R
H(30) H 0.8370 0.3464 0.3397 0.0361 Uiso 1.0 4 calc R
H(31) H 0.3790 -0.0553 0.1502 0.0452 Uiso 1.0 4 calc R
H(32) H 0.2954 0.0782 0.0877 0.0417 Uiso 1.0 4 calc R
H(33) H 0.6235 -0.0045 0.3921 0.0486 Uiso 1.0 4 calc R
H(34) H 0.5542 0.1706 0.4749 0.0435 Uiso 1.0 4 calc R
H(35) H 0.1574 0.1685 0.1565 0.0355 Uiso 1.0 4 calc R
H(36) H 0.0695 0.3869 0.1019 0.0436 Uiso 1.0 4 calc R
H(37) H 0.3713 0.3203 0.5097 0.0410 Uiso 1.0 4 calc R
H(38) H 0.4210 0.4726 0.4557 0.0465 Uiso 1.0 4 calc R
H(39) H 0.6483 0.4178 0.4492 0.0441 Uiso 1.0 4 calc R
H(40) H 0.5194 0.5668 0.3158 0.0455 Uiso 1.0 4 calc R
H(41) H 0.3782 0.5267 0.0994 0.0475 Uiso 1.0 4 calc R
H(42) H 0.4312 0.5085 0.0515 0.0477 Uiso 1.0 4 calc R
H(43) H 0.4401 0.3519 0.0137 0.0450 Uiso 1.0 4 calc R
H(44) H 0.4238 0.2699 0.0554 0.0447 Uiso 1.0 4 calc R
H(45) H 0.5668 0.5627 0.3958 0.0456 Uiso 1.0 4 calc R
H(46) H 0.6207 0.5716 0.3476 0.0458 Uiso 1.0 4 calc R
H(47) H 0.6595 0.3441 0.3988 0.0438 Uiso 1.0 4 calc R
H(48) H 0.7039 0.4389 0.4038 0.0439 Uiso 1.0 4 calc R
H(49) H 0.4024 0.2383 0.4767 0.0414 Uiso 1.0 4 calc R
H(50) H 0.4651 0.3196 0.5078 0.0415 Uiso 1.0 4 calc R
H(51) H 0.3498 0.4809 0.3820 0.0463 Uiso 1.0 4 calc R
H(52) H 0.3231 0.4609 0.4457 0.0463 Uiso 1.0 4 calc R
H(53) H 0.0373 0.3631 0.1621 0.0442 Uiso 1.0 4 calc R
H(54) H 0.1109 0.4348 0.1735 0.0439 Uiso 1.0 4 calc R
H(55) H 0.0628 0.2044 0.1390 0.0353 Uiso 1.0 4 calc R
H(56) H 0.1124 0.2242 0.0889 0.0356 Uiso 1.0 4 calc R
H(57) H 0.4247 -0.0495 0.0960 0.0450 Uiso 1.0 4 calc R
H(58) H 0.4802 -0.0515 0.1749 0.0450 Uiso 1.0 4 calc R
H(59) H 0.3418 0.1716 0.0914 0.0418 Uiso 1.0 4 calc R
H(60) H 0.3520 0.0952 0.0425 0.0418 Uiso 1.0 4 calc R
H(61) H 0.6696 0.0355 0.4660 0.0484 Uiso 1.0 4 calc R
H(62) H 0.5708 0.0120 0.4404 0.0485 Uiso 1.0 4 calc R
H(63) H 0.6509 0.1963 0.4893 0.0433 Uiso 1.0 4 calc R
H(64) H 0.5764 0.2522 0.4359 0.0431 Uiso 1.0 4 calc R
H(65) H 0.8837 0.2893 0.4062 0.0361 Uiso 1.0 4 calc R
H(66) H 0.9327 0.3144 0.3566 0.0362 Uiso 1.0 4 calc R
H(67) H 0.8918 0.0828 0.3198 0.0407 Uiso 1.0 4 calc R
H(68) H 0.9627 0.1573 0.3298 0.0409 Uiso 1.0 4 calc R
H(69) H 0.5772 0.0474 0.0388 0.0464 Uiso 1.0 4 calc R
H(70) H 0.6749 0.0575 0.0477 0.0462 Uiso 1.0 4 calc R
H(71) H 0.6358 0.2059 -0.0131 0.0432 Uiso 1.0 4 calc R
H(72) H 0.5397 0.1927 -0.0183 0.0435 Uiso 1.0 4 calc R

loop_
_atom_site_aniso_label
_atom_site_aniso_U_11
_atom_site_aniso_U_22
_atom_site_aniso_U_33
_atom_site_aniso_U_12
_atom_site_aniso_U_13
_atom_site_aniso_U_23
Fe(1) 0.01382(14) 0.01434(14) 0.02069(13) -0.00099(11) 0.00812(11) -0.00282(11)
Fe(2) 0.01335(14) 0.01433(14) 0.02137(14) -0.00104(11) 0.00836(11) -0.00272(10)
N(1) 0.0151(8) 0.0150(8) 0.0234(8) 0.0004(7) 0.0083(7) -0.0021(7)
N(2) 0.0133(8) 0.0165(9) 0.0199(8) 0.0005(7) 0.0060(7) -0.0028(6)
N(3) 0.0156(9) 0.0146(8) 0.0241(8) 0.0008(7) 0.0085(7) -0.0015(7)
N(4) 0.0139(8) 0.0182(9) 0.0200(8) 0.0011(7) 0.0067(7) -0.0023(7)
C(1) 0.0125(9) 0.0183(10) 0.0154(9) -0.0029(8) 0.0053(7) -0.0034(7)
C(2) 0.0208(11) 0.0164(10) 0.0336(11) 0.0027(8) 0.0115(9) -0.0002(8)
C(3) 0.0197(11) 0.0182(11) 0.0299(11) 0.0050(9) 0.0088(9) 0.0009(8)
C(4) 0.0141(9) 0.0135(10) 0.0233(10) -0.0008(8) 0.0093(8) -0.0008(7)
C(5) 0.0198(10) 0.0167(10) 0.0224(10) -0.0021(8) 0.0095(8) -0.0023(8)
C(6) 0.0247(11) 0.0186(10) 0.0242(10) -0.0012(9) 0.0141(9) -0.0021(8)
C(7) 0.0191(11) 0.0161(10) 0.0362(11) -0.0011(8) 0.0157(9) -0.0013(8)
C(8) 0.0159(10) 0.0156(10) 0.0291(11) -0.0032(8) 0.0073(9) -0.0010(8)
C(9) 0.0194(10) 0.0147(10) 0.0228(10) -0.0041(8) 0.0089(8) -0.0023(8)
C(10) 0.0224(11) 0.0338(13) 0.0224(10) -0.0021(10) 0.0049(9) -0.0008(9)
C(11) 0.0401(15) 0.0417(15) 0.0367(13) 0.0053(12) -0.0019(11) 0.0047(11)
C(12) 0.0374(14) 0.0484(16) 0.0263(11) -0.0063(12) 0.0073(10) -0.0090(11)
C(13) 0.0247(12) 0.0258(12) 0.0253(10) -0.0083(9) 0.0097(9) -0.0084(9)
C(14) 0.0461(16) 0.0293(13) 0.0386(13) -0.0051(11) 0.0149(12) -0.0184(10)
C(15) 0.0407(15) 0.0429(15) 0.0262(12) -0.0085(12) 0.0056(11) -0.0038(10)
C(16) 0.0135(10) 0.0186(10) 0.0215(9) 0.0023(8) 0.0092(8) -0.0023(8)
C(17) 0.0187(11) 0.0247(11) 0.0193(9) 0.0033(8) 0.0084(8) -0.0036(8)
C(18) 0.0282(12) 0.0322(12) 0.0209(10) 0.0039(10) 0.0128(9) -0.0008(9)
C(19) 0.0246(11) 0.0276(12) 0.0344(11) -0.0026(9) 0.0196(9) -0.0013(9)
C(20) 0.0158(10) 0.0244(11) 0.0301(11) -0.0006(9) 0.0099(9) -0.0041(9)
C(21) 0.0150(10) 0.0182(10) 0.0219(9) 0.0019(8) 0.0077(8) -0.0022(8)
C(22) 0.0196(11) 0.0394(13) 0.0184(10) 0.0015(10) 0.0057(8) -0.0089(9)
C(23) 0.0291(13) 0.0532(16) 0.0210(10) 0.0096(11) 0.0042(9) -0.0070(10)
C(24) 0.0388(15) 0.0415(15) 0.0355(13) -0.0061(12) -0.0019(11) -0.0143(11)
C(25) 0.0186(11) 0.0278(12) 0.0217(10) -0.0037(9) 0.0036(8) -0.0004(8)
C(26) 0.0394(15) 0.0333(14) 0.0369(13) 0.0067(11) -0.0002(11) 0.0047(11)
C(27) 0.0285(13) 0.0364(14) 0.0235(10) -0.0020(10) 0.0023(9) -0.0047(10)
C(28) 0.0121(9) 0.0197(10) 0.0144(9) -0.0020(8) 0.0049(7) -0.0036(7)
C(29) 0.0202(11) 0.0143(10) 0.0340(11) 0.0045(8) 0.0113(9) -0.0013(8)
C(30) 0.0207(11) 0.0190(11) 0.0313(11) 0.0052(9) 0.0111(9) -0.0005(8)
C(31) 0.0171(10) 0.0130(9) 0.0250(10) 0.0002(8) 0.0113(8) -0.0014(8)
C(32) 0.0178(10) 0.0128(10) 0.0249(10) -0.0034(8) 0.0086(8) -0.0025(8)
C(33) 0.0158(10) 0.0173(10) 0.0292(11) -0.0038(8) 0.0086(8) -0.0013(8)
C(34) 0.0196(11) 0.0143(10) 0.0360(11) -0.0018(8) 0.0165(9) -0.0003(8)
C(35) 0.0262(11) 0.0180(10) 0.0243(10) -0.0018(9) 0.0157(9) -0.0014(8)
C(36) 0.0195(10) 0.0162(10) 0.0218(10) -0.0008(8) 0.0093(8) -0.0001(8)
C(37) 0.0265(12) 0.0260(12) 0.0234(10) -0.0091(9) 0.0108(9) -0.0090(9)
C(38) 0.0480(16) 0.0293(13) 0.0348(13) -0.0042(12) 0.0141(11) -0.0155(10)
C(39) 0.0388(14) 0.0405(15) 0.0252(11) -0.0074(12) 0.0041(10) -0.0051(10)
C(40) 0.0224(11) 0.0326(13) 0.0227(10) 0.0014(9) 0.0052(9) -0.0016(9)
C(41) 0.0443(16) 0.0414(15) 0.0353(13) 0.0108(13) -0.0015(12) 0.0076(11)
C(42) 0.0339(14) 0.0476(16) 0.0265(11) -0.0056(12) 0.0065(10) -0.0092(11)
C(43) 0.0121(9) 0.0200(10) 0.0223(9) 0.0003(8) 0.0095(8) -0.0040(8)
C(44) 0.0150(10) 0.0198(11) 0.0236(10) 0.0031(8) 0.0071(8) -0.0025(8)
C(45) 0.0159(10) 0.0244(11) 0.0321(11) -0.0014(9) 0.0099(9) -0.0029(9)
C(46) 0.0247(11) 0.0280(12) 0.0343(11) -0.0005(10) 0.0187(9) 0.0015(9)
C(47) 0.0277(12) 0.0318(12) 0.0220(10) 0.0032(10) 0.0130(9) -0.0000(9)
C(48) 0.0171(10) 0.0265(11) 0.0204(9) 0.0040(9) 0.0078(8) -0.0037(8)
C(49) 0.0185(11) 0.0302(12) 0.0214(10) -0.0044(9) 0.0046(8) -0.0012(9)
C(50) 0.0286(13) 0.0367(14) 0.0246(11) 0.0029(10) -0.0025(10) -0.0063(10)
C(51) 0.0357(14) 0.0343(14) 0.0317(12) 0.0063(11) 0.0019(10) 0.0027(10)
C(52) 0.0186(11) 0.0401(13) 0.0200(10) 0.0016(10) 0.0061(8) -0.0069(9)
C(53) 0.0383(15) 0.0427(15) 0.0346(13) -0.0073(12) 0.0032(11) -0.0154(11)
C(54) 0.0285(13) 0.0603(17) 0.0193(10) 0.0083(12) 0.0064(9) -0.0052(11)

loop_
_atom_type_symbol
_atom_type_description
_atom_type_scat_dispersion_real
_atom_type_scat_dispersion_imag
_atom_type_scat_source
C C 0.0033 0.0016
;
International Tables for Crystallography
(1992, Vol. C, Tables 4.2.6.8 and 6.1.1.4)
;
H H 0.0000 0.0000
;
International Tables for Crystallography
(1992, Vol. C, Table 6.1.1.4)
;
N N 0.0061 0.0033
;
International Tables for Crystallography
(1992, Vol. C, Tables 4.2.6.8 and 6.1.1.4)
;
Fe Fe 0.3463 0.8444
;
International Tables for Crystallography
(1992, Vol. C, Tables 4.2.6.8 and 6.1.1.4)
;

loop_
_geom_angle_atom_site_label_1
_geom_angle_atom_site_label_2
_geom_angle_atom_site_label_3
_geom_angle
_geom_angle_publ_flag
Fe(2) Fe(1) C(1) 88.77(6) yes
Fe(2) Fe(1) C(31) 86.70(7) yes
Fe(2) Fe(1) C(32) 99.39(7) yes
Fe(2) Fe(1) C(33) 134.09(7) yes
Fe(2) Fe(1) C(34) 168.75(6) yes
Fe(2) Fe(1) C(35) 140.48(6) yes
Fe(2) Fe(1) C(36) 104.28(7) yes
C(1) Fe(1) C(31) 175.46(9) yes
C(1) Fe(1) C(32) 140.67(7) yes
C(1) Fe(1) C(33) 112.52(8) yes
C(1) Fe(1) C(34) 101.84(9) yes
C(1) Fe(1) C(35) 113.07(9) yes
C(1) Fe(1) C(36) 140.86(8) yes
C(31) Fe(1) C(32) 40.94(7) yes
C(31) Fe(1) C(33) 71.13(8) yes
C(31) Fe(1) C(34) 82.70(9) yes
C(31) Fe(1) C(35) 70.49(9) yes
C(31) Fe(1) C(36) 40.62(8) yes
C(32) Fe(1) C(33) 38.98(9) yes
C(32) Fe(1) C(34) 70.04(9) yes
C(32) Fe(1) C(35) 84.36(8) yes
C(32) Fe(1) C(36) 74.26(7) yes
C(33) Fe(1) C(34) 37.85(9) yes
C(33) Fe(1) C(35) 69.02(8) yes
C(33) Fe(1) C(36) 84.68(7) yes
C(34) Fe(1) C(35) 37.54(7) yes
C(34) Fe(1) C(36) 69.73(8) yes
C(35) Fe(1) C(36) 38.59(9) yes
Fe(1) Fe(2) C(4) 86.79(7) yes
Fe(1) Fe(2) C(5) 104.60(7) yes
Fe(1) Fe(2) C(6) 140.92(6) yes
Fe(1) Fe(2) C(7) 168.49(6) yes
Fe(1) Fe(2) C(8) 133.79(7) yes
Fe(1) Fe(2) C(9) 99.19(7) yes
Fe(1) Fe(2) C(28) 88.72(6) yes
C(4) Fe(2) C(5) 40.50(8) yes
C(4) Fe(2) C(6) 70.34(9) yes
C(4) Fe(2) C(7) 82.46(9) yes
C(4) Fe(2) C(8) 71.05(8) yes
C(4) Fe(2) C(9) 40.91(7) yes
C(4) Fe(2) C(28) 175.45(9) yes
C(5) Fe(2) C(6) 38.59(9) yes
C(5) Fe(2) C(7) 69.49(8) yes
C(5) Fe(2) C(8) 84.48(7) yes
C(5) Fe(2) C(9) 74.10(7) yes
C(5) Fe(2) C(28) 142.05(8) yes
C(6) Fe(2) C(7) 37.28(7) yes
C(6) Fe(2) C(8) 68.75(8) yes
C(6) Fe(2) C(9) 84.12(8) yes
C(6) Fe(2) C(28) 113.84(9) yes
C(7) Fe(2) C(8) 37.77(9) yes
C(7) Fe(2) C(9) 69.90(9) yes
C(7) Fe(2) C(28) 101.97(8) yes
C(8) Fe(2) C(9) 38.96(9) yes
C(8) Fe(2) C(28) 111.80(8) yes
C(9) Fe(2) C(28) 139.57(7) yes
C(1) N(1) C(2) 112.85(18) yes
C(1) N(1) C(4) 119.96(16) yes
C(2) N(1) C(4) 127.16(17) yes
C(1) N(2) C(3) 111.87(18) yes
C(1) N(2) C(16) 126.62(16) yes
C(3) N(2) C(16) 121.48(18) yes
C(28) N(3) C(29) 112.88(18) yes
C(28) N(3) C(31) 119.73(16) yes
C(29) N(3) C(31) 127.34(17) yes
C(28) N(4) C(30) 111.83(18) yes
C(28) N(4) C(43) 126.76(17) yes
C(30) N(4) C(43) 121.41(18) yes
Fe(1) C(1) N(1) 123.03(15) yes
Fe(1) C(1) N(2) 134.97(15) yes
N(1) C(1) N(2) 101.90(16) yes
N(1) C(2) C(3) 106.46(18) yes
N(2) C(3) C(2) 106.89(19) yes
Fe(2) C(4) N(1) 121.12(13) yes
Fe(2) C(4) C(5) 72.34(12) yes
Fe(2) C(4) C(9) 71.37(11) yes
N(1) C(4) C(5) 118.94(15) yes
N(1) C(4) C(9) 117.44(18) yes
C(5) C(4) C(9) 122.8(2) yes
Fe(2) C(5) C(4) 67.15(10) yes
Fe(2) C(5) C(6) 73.97(11) yes
Fe(2) C(5) C(10) 135.05(15) yes
C(4) C(5) C(6) 117.17(15) yes
C(4) C(5) C(10) 121.32(19) yes
C(6) C(5) C(10) 121.19(18) yes
Fe(2) C(6) C(5) 67.45(12) yes
Fe(2) C(6) C(7) 72.45(13) yes
C(5) C(6) C(7) 121.17(19) yes
Fe(2) C(7) C(6) 70.27(13) yes
Fe(2) C(7) C(8) 68.58(13) yes
C(6) C(7) C(8) 120.4(2) yes
Fe(2) C(8) C(7) 73.65(12) yes
Fe(2) C(8) C(9) 67.92(11) yes
C(7) C(8) C(9) 121.31(17) yes
Fe(2) C(9) C(4) 67.72(10) yes
Fe(2) C(9) C(8) 73.12(12) yes
Fe(2) C(9) C(13) 134.58(15) yes
C(4) C(9) C(8) 117.09(18) yes
C(4) C(9) C(13) 121.6(2) yes
C(8) C(9) C(13) 121.08(16) yes
C(5) C(10) C(11) 109.89(18) yes
C(5) C(10) C(12) 112.94(19) yes
C(11) C(10) C(12) 109.17(18) yes
C(9) C(13) C(14) 109.62(17) yes
C(9) C(13) C(15) 113.0(2) yes
C(14) C(13) C(15) 109.68(17) yes
N(2) C(16) C(17) 119.12(16) yes
N(2) C(16) C(21) 118.30(17) yes
C(17) C(16) C(21) 122.6(2) yes
C(16) C(17) C(18) 117.41(17) yes
C(16) C(17) C(22) 121.29(19) yes
C(18) C(17) C(22) 121.30(17) yes
C(17) C(18) C(19) 121.65(19) yes
C(18) C(19) C(20) 119.7(3) yes
C(19) C(20) C(21) 121.12(18) yes
C(16) C(21) C(20) 117.52(17) yes
C(16) C(21) C(25) 122.3(2) yes
C(20) C(21) C(25) 120.20(16) yes
C(17) C(22) C(23) 113.46(19) yes
C(17) C(22) C(24) 111.25(17) yes
C(23) C(22) C(24) 108.97(18) yes
C(21) C(25) C(26) 110.83(19) yes
C(21) C(25) C(27) 111.47(17) yes
C(26) C(25) C(27) 110.54(16) yes
Fe(2) C(28) N(3) 123.14(15) yes
Fe(2) C(28) N(4) 134.76(15) yes
N(3) C(28) N(4) 101.96(16) yes
N(3) C(29) C(30) 106.34(18) yes
N(4) C(30) C(29) 106.98(19) yes
Fe(1) C(31) N(3) 121.37(13) yes
Fe(1) C(31) C(32) 71.40(11) yes
Fe(1) C(31) C(36) 72.08(12) yes
N(3) C(31) C(32) 117.87(18) yes
N(3) C(31) C(36) 118.59(15) yes
C(32) C(31) C(36) 122.7(2) yes
Fe(1) C(32) C(31) 67.65(10) yes
Fe(1) C(32) C(33) 73.08(12) yes
Fe(1) C(32) C(37) 134.98(15) yes
C(31) C(32) C(33) 117.11(18) yes
C(31) C(32) C(37) 121.31(19) yes
C(33) C(32) C(37) 121.31(16) yes
Fe(1) C(33) C(32) 67.94(11) yes
Fe(1) C(33) C(34) 73.42(12) yes
C(32) C(33) C(34) 121.32(17) yes
Fe(1) C(34) C(33) 68.73(13) yes
Fe(1) C(34) C(35) 70.01(13) yes
C(33) C(34) C(35) 120.3(2) yes
Fe(1) C(35) C(34) 72.45(12) yes
Fe(1) C(35) C(36) 67.52(12) yes
C(34) C(35) C(36) 121.22(19) yes
Fe(1) C(36) C(31) 67.30(10) yes
Fe(1) C(36) C(35) 73.89(11) yes
Fe(1) C(36) C(40) 134.56(15) yes
C(31) C(36) C(35) 117.31(15) yes
C(31) C(36) C(40) 121.12(19) yes
C(35) C(36) C(40) 121.31(18) yes
C(32) C(37) C(38) 109.43(17) yes
C(32) C(37) C(39) 113.16(19) yes
C(38) C(37) C(39) 109.95(17) yes
C(36) C(40) C(41) 109.86(17) yes
C(36) C(40) C(42) 112.74(19) yes
C(41) C(40) C(42) 109.33(18) yes
N(4) C(43) C(44) 118.53(17) yes
N(4) C(43) C(48) 118.68(16) yes
C(44) C(43) C(48) 122.8(2) yes
C(43) C(44) C(45) 117.58(18) yes
C(43) C(44) C(49) 122.3(2) yes
C(45) C(44) C(49) 120.13(16) yes
C(44) C(45) C(46) 120.96(18) yes
C(45) C(46) C(47) 120.2(3) yes
C(46) C(47) C(48) 121.53(19) yes
C(43) C(48) C(47) 116.97(17) yes
C(43) C(48) C(52) 121.2(2) yes
C(47) C(48) C(52) 121.83(17) yes
C(44) C(49) C(50) 111.87(17) yes
C(44) C(49) C(51) 110.32(19) yes
C(50) C(49) C(51) 110.53(16) yes
C(48) C(52) C(53) 111.23(17) yes
C(48) C(52) C(54) 113.47(19) yes
C(53) C(52) C(54) 109.08(17) yes
N(1) C(2) H(1) 126.845 no
C(3) C(2) H(1) 126.692 no
N(2) C(3) H(2) 126.622 no
C(2) C(3) H(2) 126.484 no
Fe(2) C(6) H(3) 118.314 no
C(5) C(6) H(3) 118.145 no
C(7) C(6) H(3) 118.220 no
Fe(2) C(7) H(4) 118.042 no
C(6) C(7) H(4) 118.490 no
C(8) C(7) H(4) 118.264 no
Fe(2) C(8) H(5) 118.547 no
C(7) C(8) H(5) 118.704 no
C(9) C(8) H(5) 118.186 no
C(5) C(10) H(6) 108.642 no
C(11) C(10) H(6) 108.221 no
C(12) C(10) H(6) 107.844 no
C(10) C(11) H(26) 109.652 no
C(10) C(11) H(41) 109.301 no
C(10) C(11) H(42) 109.451 no
H(26) C(11) H(41) 109.471 no
H(26) C(11) H(42) 109.478 no
H(41) C(11) H(42) 109.474 no
C(10) C(12) H(25) 109.871 no
C(10) C(12) H(43) 109.141 no
C(10) C(12) H(44) 109.390 no
H(25) C(12) H(43) 109.472 no
H(25) C(12) H(44) 109.478 no
H(43) C(12) H(44) 109.473 no
C(9) C(13) H(7) 108.358 no
C(14) C(13) H(7) 108.185 no
C(15) C(13) H(7) 107.892 no
C(13) C(14) H(40) 109.050 no
C(13) C(14) H(45) 109.793 no
C(13) C(14) H(46) 109.563 no
H(40) C(14) H(45) 109.472 no
H(40) C(14) H(46) 109.467 no
H(45) C(14) H(46) 109.482 no
C(13) C(15) H(39) 110.129 no
C(13) C(15) H(47) 108.922 no
C(13) C(15) H(48) 109.354 no
H(39) C(15) H(47) 109.474 no
H(39) C(15) H(48) 109.469 no
H(47) C(15) H(48) 109.475 no
C(17) C(18) H(8) 119.316 no
C(19) C(18) H(8) 119.029 no
C(18) C(19) H(9) 120.318 no
C(20) C(19) H(9) 119.951 no
C(19) C(20) H(10) 119.638 no
C(21) C(20) H(10) 119.233 no
C(17) C(22) H(11) 107.707 no
C(23) C(22) H(11) 107.441 no
C(24) C(22) H(11) 107.792 no
C(22) C(23) H(37) 108.998 no
C(22) C(23) H(49) 109.283 no
C(22) C(23) H(50) 110.134 no
H(37) C(23) H(49) 109.470 no
H(37) C(23) H(50) 109.470 no
H(49) C(23) H(50) 109.471 no
C(22) C(24) H(38) 109.776 no
C(22) C(24) H(51) 109.376 no
C(22) C(24) H(52) 109.263 no
H(38) C(24) H(51) 109.470 no
H(38) C(24) H(52) 109.474 no
H(51) C(24) H(52) 109.469 no
C(21) C(25) H(12) 108.379 no
C(26) C(25) H(12) 107.493 no
C(27) C(25) H(12) 107.984 no
C(25) C(26) H(36) 109.859 no
C(25) C(26) H(53) 108.950 no
C(25) C(26) H(54) 109.612 no
H(36) C(26) H(53) 109.467 no
H(36) C(26) H(54) 109.466 no
H(53) C(26) H(54) 109.472 no
C(25) C(27) H(35) 109.754 no
C(25) C(27) H(55) 109.376 no
C(25) C(27) H(56) 109.278 no
H(35) C(27) H(55) 109.476 no
H(35) C(27) H(56) 109.466 no
H(55) C(27) H(56) 109.477 no
N(3) C(29) H(13) 126.782 no
C(30) C(29) H(13) 126.877 no
N(4) C(30) H(14) 126.538 no
C(29) C(30) H(14) 126.481 no
Fe(1) C(33) H(15) 118.452 no
C(32) C(33) H(15) 118.060 no
C(34) C(33) H(15) 118.725 no
Fe(1) C(34) H(16) 118.195 no
C(33) C(34) H(16) 118.291 no
C(35) C(34) H(16) 118.645 no
Fe(1) C(35) H(17) 118.197 no
C(34) C(35) H(17) 118.202 no
C(36) C(35) H(17) 118.096 no
C(32) C(37) H(18) 108.254 no
C(38) C(37) H(18) 108.073 no
C(39) C(37) H(18) 107.826 no
C(37) C(38) H(31) 109.365 no
C(37) C(38) H(57) 110.006 no
C(37) C(38) H(58) 109.033 no
H(31) C(38) H(57) 109.477 no
H(31) C(38) H(58) 109.476 no
H(57) C(38) H(58) 109.469 no
C(37) C(39) H(32) 109.242 no
C(37) C(39) H(59) 109.061 no
C(37) C(39) H(60) 110.106 no
H(32) C(39) H(59) 109.474 no
H(32) C(39) H(60) 109.474 no
H(59) C(39) H(60) 109.470 no
C(36) C(40) H(19) 108.795 no
C(41) C(40) H(19) 108.154 no
C(42) C(40) H(19) 107.834 no
C(40) C(41) H(33) 109.297 no
C(40) C(41) H(61) 109.786 no
C(40) C(41) H(62) 109.330 no
H(33) C(41) H(61) 109.469 no
H(33) C(41) H(62) 109.470 no
H(61) C(41) H(62) 109.475 no
C(40) C(42) H(34) 109.050 no
C(40) C(42) H(63) 109.831 no
C(40) C(42) H(64) 109.527 no
H(34) C(42) H(63) 109.466 no
H(34) C(42) H(64) 109.480 no
H(63) C(42) H(64) 109.472 no
C(44) C(45) H(20) 119.393 no
C(46) C(45) H(20) 119.645 no
C(45) C(46) H(21) 119.728 no
C(47) C(46) H(21) 120.079 no
C(46) C(47) H(22) 119.152 no
C(48) C(47) H(22) 119.321 no
C(44) C(49) H(23) 108.464 no
C(50) C(49) H(23) 108.143 no
C(51) C(49) H(23) 107.354 no
C(49) C(50) H(30) 109.845 no
C(49) C(50) H(65) 109.107 no
C(49) C(50) H(66) 109.460 no
H(30) C(50) H(65) 109.467 no
H(30) C(50) H(66) 109.477 no
H(65) C(50) H(66) 109.471 no
C(49) C(51) H(29) 109.917 no
C(49) C(51) H(67) 109.757 no
C(49) C(51) H(68) 108.742 no
H(29) C(51) H(67) 109.478 no
H(29) C(51) H(68) 109.470 no
H(67) C(51) H(68) 109.461 no
C(48) C(52) H(24) 107.840 no
C(53) C(52) H(24) 107.793 no
C(54) C(52) H(24) 107.190 no
C(52) C(53) H(28) 109.463 no
C(52) C(53) H(69) 109.693 no
C(52) C(53) H(70) 109.250 no
H(28) C(53) H(69) 109.475 no
H(28) C(53) H(70) 109.474 no
H(69) C(53) H(70) 109.472 no
C(52) C(54) H(27) 109.575 no
C(52) C(54) H(71) 108.657 no
C(52) C(54) H(72) 110.174 no
H(27) C(54) H(71) 109.482 no
H(27) C(54) H(72) 109.470 no
H(71) C(54) H(72) 109.466 no

loop_
_geom_bond_atom_site_label_1
_geom_bond_atom_site_label_2
_geom_bond_distance
_geom_bond_publ_flag
Fe(1) Fe(2) 2.5832(5) yes
Fe(1) C(1) 1.975(2) yes
Fe(1) C(31) 2.0250(19) yes
Fe(1) C(32) 2.0751(19) yes
Fe(1) C(33) 2.142(2) yes
Fe(1) C(34) 2.203(3) yes
Fe(1) C(35) 2.172(2) yes
Fe(1) C(36) 2.0885(18) yes
Fe(2) C(4) 2.0256(19) yes
Fe(2) C(5) 2.0945(18) yes
Fe(2) C(6) 2.180(2) yes
Fe(2) C(7) 2.208(3) yes
Fe(2) C(8) 2.142(2) yes
Fe(2) C(9) 2.0743(19) yes
Fe(2) C(28) 1.975(2) yes
N(1) C(1) 1.367(3) yes
N(1) C(2) 1.382(3) yes
N(1) C(4) 1.437(3) yes
N(2) C(1) 1.377(3) yes
N(2) C(3) 1.389(3) yes
N(2) C(16) 1.440(3) yes
N(3) C(28) 1.368(3) yes
N(3) C(29) 1.383(3) yes
N(3) C(31) 1.433(3) yes
N(4) C(28) 1.380(3) yes
N(4) C(30) 1.388(3) yes
N(4) C(43) 1.441(3) yes
C(2) C(3) 1.336(4) yes
C(4) C(5) 1.428(3) yes
C(4) C(9) 1.433(3) yes
C(5) C(6) 1.414(4) yes
C(5) C(10) 1.519(3) yes
C(6) C(7) 1.403(3) yes
C(7) C(8) 1.409(4) yes
C(8) C(9) 1.407(4) yes
C(9) C(13) 1.516(3) yes
C(10) C(11) 1.534(4) yes
C(10) C(12) 1.528(4) yes
C(13) C(14) 1.539(3) yes
C(13) C(15) 1.533(3) yes
C(16) C(17) 1.403(3) yes
C(16) C(21) 1.402(3) yes
C(17) C(18) 1.383(4) yes
C(17) C(22) 1.522(3) yes
C(18) C(19) 1.390(3) yes
C(19) C(20) 1.383(3) yes
C(20) C(21) 1.396(4) yes
C(21) C(25) 1.518(3) yes
C(22) C(23) 1.524(3) yes
C(22) C(24) 1.532(4) yes
C(25) C(26) 1.526(4) yes
C(25) C(27) 1.531(3) yes
C(29) C(30) 1.341(4) yes
C(31) C(32) 1.435(3) yes
C(31) C(36) 1.429(3) yes
C(32) C(33) 1.409(4) yes
C(32) C(37) 1.518(3) yes
C(33) C(34) 1.410(4) yes
C(34) C(35) 1.408(3) yes
C(35) C(36) 1.410(4) yes
C(36) C(40) 1.524(3) yes
C(37) C(38) 1.535(3) yes
C(37) C(39) 1.524(3) yes
C(40) C(41) 1.534(4) yes
C(40) C(42) 1.529(4) yes
C(43) C(44) 1.396(3) yes
C(43) C(48) 1.408(3) yes
C(44) C(45) 1.395(4) yes
C(44) C(49) 1.522(3) yes
C(45) C(46) 1.379(3) yes
C(46) C(47) 1.386(3) yes
C(47) C(48) 1.386(4) yes
C(48) C(52) 1.520(3) yes
C(49) C(50) 1.530(3) yes
C(49) C(51) 1.529(3) yes
C(52) C(53) 1.532(4) yes
C(52) C(54) 1.525(3) yes
C(2) H(1) 0.970 no
C(3) H(2) 0.970 no
C(6) H(3) 0.970 no
C(7) H(4) 0.970 no
C(8) H(5) 0.970 no
C(10) H(6) 0.970 no
C(11) H(26) 0.970 no
C(11) H(41) 0.970 no
C(11) H(42) 0.970 no
C(12) H(25) 0.970 no
C(12) H(43) 0.970 no
C(12) H(44) 0.970 no
C(13) H(7) 0.970 no
C(14) H(40) 0.970 no
C(14) H(45) 0.970 no
C(14) H(46) 0.970 no
C(15) H(39) 0.970 no
C(15) H(47) 0.970 no
C(15) H(48) 0.970 no
C(18) H(8) 0.970 no
C(19) H(9) 0.970 no
C(20) H(10) 0.970 no
C(22) H(11) 0.970 no
C(23) H(37) 0.970 no
C(23) H(49) 0.970 no
C(23) H(50) 0.970 no
C(24) H(38) 0.970 no
C(24) H(51) 0.970 no
C(24) H(52) 0.970 no
C(25) H(12) 0.970 no
C(26) H(36) 0.970 no
C(26) H(53) 0.970 no
C(26) H(54) 0.970 no
C(27) H(35) 0.970 no
C(27) H(55) 0.970 no
C(27) H(56) 0.970 no
C(29) H(13) 0.970 no
C(30) H(14) 0.970 no
C(33) H(15) 0.970 no
C(34) H(16) 0.970 no
C(35) H(17) 0.970 no
C(37) H(18) 0.970 no
C(38) H(31) 0.970 no
C(38) H(57) 0.970 no
C(38) H(58) 0.970 no
C(39) H(32) 0.970 no
C(39) H(59) 0.970 no
C(39) H(60) 0.970 no
C(40) H(19) 0.970 no
C(41) H(33) 0.970 no
C(41) H(61) 0.970 no
C(41) H(62) 0.970 no
C(42) H(34) 0.970 no
C(42) H(63) 0.970 no
C(42) H(64) 0.970 no
C(45) H(20) 0.970 no
C(46) H(21) 0.970 no
C(47) H(22) 0.970 no
C(49) H(23) 0.970 no
C(50) H(30) 0.970 no
C(50) H(65) 0.970 no
C(50) H(66) 0.970 no
C(51) H(29) 0.970 no
C(51) H(67) 0.970 no
C(51) H(68) 0.970 no
C(52) H(24) 0.970 no
C(53) H(28) 0.970 no
C(53) H(69) 0.970 no
C(53) H(70) 0.970 no
C(54) H(27) 0.970 no
C(54) H(71) 0.970 no
C(54) H(72) 0.970 no

loop_
_geom_contact_atom_site_label_1
_geom_contact_atom_site_label_2
_geom_contact_distance
_geom_contact_publ_flag
_geom_contact_site_symmetry_2
N(1) C(10) 2.928(3) no .
N(1) C(11) 3.585(3) no .
N(1) C(13) 2.906(3) no .
N(1) C(14) 3.473(3) no .
N(1) C(16) 3.544(3) no .
N(2) C(4) 3.511(3) no .
N(2) C(22) 2.895(3) no .
N(2) C(24) 3.314(3) no .
N(2) C(25) 2.896(3) no .
N(3) C(37) 2.910(3) no .
N(3) C(38) 3.494(3) no .
N(3) C(40) 2.917(3) no .
N(3) C(41) 3.548(3) no .
N(3) C(43) 3.548(3) no .
N(4) C(31) 3.510(3) no .
N(4) C(49) 2.897(3) no .
N(4) C(52) 2.887(3) no .
N(4) C(53) 3.280(3) no .
C(1) C(5) 3.316(3) no .
C(1) C(9) 3.176(3) no .
C(1) C(13) 3.394(3) no .
C(1) C(17) 3.300(3) no .
C(1) C(21) 3.451(3) no .
C(1) C(22) 3.384(3) no .
C(2) C(5) 3.397(4) no .
C(2) C(9) 3.455(3) no .
C(2) C(10) 3.483(4) no .
C(2) C(16) 3.561(3) no .
C(3) C(4) 3.577(4) no .
C(3) C(17) 3.386(3) no .
C(3) C(21) 3.224(3) no .
C(3) C(24) 3.455(4) no .
C(3) C(25) 3.357(3) no .
C(4) C(11) 3.320(3) no .
C(4) C(14) 3.276(3) no .
C(6) C(11) 3.333(4) no .
C(6) C(12) 2.955(3) no .
C(7) C(43) 3.214(3) no .
C(7) C(44) 3.565(3) no .
C(7) C(48) 3.410(3) no .
C(8) C(14) 3.380(4) no .
C(8) C(15) 2.919(4) no .
C(16) C(19) 2.759(4) no .
C(16) C(24) 3.264(3) no .
C(16) C(26) 3.481(3) no .
C(16) C(34) 3.214(3) no .
C(17) C(20) 2.802(3) no .
C(17) C(34) 3.427(3) no .
C(18) C(21) 2.794(3) no .
C(18) C(23) 2.898(3) no .
C(18) C(24) 3.449(4) no .
C(20) C(26) 3.213(3) no .
C(20) C(27) 2.979(4) no .
C(21) C(34) 3.547(3) no .
C(28) C(32) 3.179(3) no .
C(28) C(36) 3.305(3) no .
C(28) C(37) 3.404(3) no .
C(28) C(44) 3.459(3) no .
C(28) C(48) 3.296(3) no .
C(28) C(52) 3.363(3) no .
C(29) C(32) 3.458(3) no .
C(29) C(36) 3.396(4) no .
C(29) C(40) 3.481(4) no .
C(29) C(41) 3.565(4) no .
C(29) C(43) 3.565(3) no .
C(30) C(31) 3.577(4) no .
C(30) C(44) 3.210(3) no .
C(30) C(48) 3.394(3) no .
C(30) C(49) 3.329(3) no .
C(30) C(53) 3.444(3) no .
C(31) C(38) 3.279(3) no .
C(31) C(41) 3.312(3) no .
C(33) C(38) 3.367(4) no .
C(33) C(39) 2.936(4) no .
C(35) C(41) 3.352(4) no .
C(35) C(42) 2.946(3) no .
C(43) C(46) 2.751(4) no .
C(43) C(51) 3.491(3) no .
C(43) C(53) 3.253(3) no .
C(44) C(47) 2.793(3) no .
C(45) C(48) 2.804(3) no .
C(45) C(50) 3.006(4) no .
C(45) C(51) 3.184(3) no .
C(47) C(53) 3.469(4) no .
C(47) C(54) 2.904(3) no .
C(3) C(33) 3.564(4) no 2_555
C(3) C(34) 3.510(3) no 2_555
C(7) C(30) 3.556(3) no 2_655
C(8) C(30) 3.504(3) no 2_655
C(30) C(7) 3.556(3) no 2_645
C(30) C(8) 3.504(3) no 2_645
C(33) C(3) 3.564(4) no 2_545
C(34) C(3) 3.510(3) no 2_545
Fe(1) H(7) 3.4801 no .
Fe(1) H(11) 3.3757 no .
Fe(1) H(18) 3.4888 no .
Fe(1) H(19) 3.5134 no .
Fe(1) H(59) 3.5121 no .
Fe(1) H(64) 3.5184 no .
Fe(2) H(6) 3.5277 no .
Fe(2) H(7) 3.4735 no .
Fe(2) H(18) 3.5095 no .
Fe(2) H(24) 3.3276 no .
Fe(2) H(44) 3.4844 no .
Fe(2) H(47) 3.5087 no .
N(1) H(2) 3.1215 no .
N(1) H(6) 2.5339 no .
N(1) H(7) 2.5412 no .
N(1) H(11) 3.5135 no .
N(1) H(12) 3.5941 no .
N(1) H(40) 2.9947 no .
N(1) H(41) 3.1540 no .
N(2) H(1) 3.1338 no .
N(2) H(7) 3.3913 no .
N(2) H(11) 2.5984 no .
N(2) H(12) 2.4391 no .
N(2) H(16) 3.2142 no .
N(2) H(51) 2.7710 no .
N(2) H(54) 3.4022 no .
N(3) H(14) 3.1241 no .
N(3) H(18) 2.5323 no .
N(3) H(19) 2.5342 no .
N(3) H(23) 3.5871 no .
N(3) H(24) 3.5267 no .
N(3) H(33) 3.1047 no .
N(3) H(58) 3.0222 no .
N(4) H(4) 3.2154 no .
N(4) H(13) 3.1378 no .
N(4) H(18) 3.4016 no .
N(4) H(23) 2.4329 no .
N(4) H(24) 2.6044 no .
N(4) H(28) 2.7267 no .
N(4) H(67) 3.4606 no .
C(1) H(1) 3.2203 no .
C(1) H(2) 3.2227 no .
C(1) H(6) 3.0294 no .
C(1) H(7) 2.7281 no .
C(1) H(11) 2.7062 no .
C(1) H(12) 3.0140 no .
C(1) H(15) 3.5736 no .
C(1) H(16) 3.2508 no .
C(1) H(51) 3.5637 no .
C(2) H(6) 3.0304 no .
C(2) H(7) 3.2171 no .
C(2) H(12) 3.5428 no .
C(2) H(40) 2.8589 no .
C(2) H(41) 2.8859 no .
C(2) H(51) 3.2996 no .
C(3) H(11) 3.4460 no .
C(3) H(12) 2.8578 no .
C(3) H(51) 2.6098 no .
C(3) H(54) 3.0132 no .
C(4) H(1) 2.8561 no .
C(4) H(3) 3.2870 no .
C(4) H(5) 3.2874 no .
C(4) H(6) 2.6570 no .
C(4) H(7) 2.6796 no .
C(4) H(40) 2.9812 no .
C(4) H(41) 3.0948 no .
C(5) H(1) 3.5802 no .
C(5) H(4) 3.2991 no .
C(5) H(25) 3.3606 no .
C(5) H(26) 3.3360 no .
C(5) H(41) 2.6997 no .
C(5) H(42) 2.6653 no .
C(5) H(43) 2.8106 no .
C(5) H(44) 2.6593 no .
C(6) H(5) 3.2931 no .
C(6) H(6) 3.2960 no .
C(6) H(24) 3.1308 no .
C(6) H(27) 3.2042 no .
C(6) H(42) 3.0904 no .
C(6) H(43) 2.8214 no .
C(6) H(44) 2.9323 no .
C(7) H(24) 3.5903 no .
C(7) H(30) 3.5485 no .
C(8) H(3) 3.2883 no .
C(8) H(7) 3.2669 no .
C(8) H(30) 3.1069 no .
C(8) H(46) 3.2075 no .
C(8) H(47) 2.8770 no .
C(8) H(48) 2.7910 no .
C(9) H(4) 3.2997 no .
C(9) H(39) 3.3655 no .
C(9) H(40) 2.6421 no .
C(9) H(45) 3.3344 no .
C(9) H(46) 2.7171 no .
C(9) H(47) 2.6657 no .
C(9) H(48) 2.8035 no .
C(10) H(3) 2.7260 no .
C(10) H(59) 3.4459 no .
C(11) H(1) 3.3340 no .
C(11) H(3) 3.5220 no .
C(11) H(25) 2.7441 no .
C(11) H(43) 2.6099 no .
C(11) H(44) 3.3309 no .
C(12) H(3) 2.5937 no .
C(12) H(26) 2.6294 no .
C(12) H(27) 3.3886 no .
C(12) H(41) 3.3307 no .
C(12) H(42) 2.7285 no .
C(12) H(59) 2.9512 no .
C(12) H(60) 3.5942 no .
C(12) H(72) 3.5376 no .
C(13) H(5) 2.7116 no .
C(13) H(11) 3.4886 no .
C(13) H(64) 3.3812 no .
C(14) H(1) 3.5868 no .
C(14) H(5) 3.5893 no .
C(14) H(39) 2.7535 no .
C(14) H(47) 3.3434 no .
C(14) H(48) 2.6431 no .
C(15) H(5) 2.5401 no .
C(15) H(40) 3.3459 no .
C(15) H(45) 2.6999 no .
C(15) H(46) 2.6958 no .
C(15) H(64) 2.8407 no .
C(16) H(2) 2.7574 no .
C(16) H(8) 3.2622 no .
C(16) H(10) 3.2712 no .
C(16) H(11) 2.6580 no .
C(16) H(12) 2.5990 no .
C(16) H(16) 2.4972 no .
C(16) H(51) 3.0125 no .
C(16) H(52) 3.5824 no .
C(16) H(54) 3.3230 no .
C(17) H(2) 3.5905 no .
C(17) H(9) 3.2936 no .
C(17) H(16) 2.7179 no .
C(17) H(17) 3.1126 no .
C(17) H(37) 2.8265 no .
C(17) H(38) 3.3540 no .
C(17) H(49) 2.6575 no .
C(17) H(50) 3.3666 no .
C(17) H(51) 2.7049 no .
C(17) H(52) 2.7092 no .
C(18) H(10) 3.2737 no .
C(18) H(11) 3.2214 no .
C(18) H(16) 3.0433 no .
C(18) H(37) 2.8376 no .
C(18) H(49) 2.7865 no .
C(18) H(52) 3.2868 no .
C(19) H(16) 3.2128 no .
C(20) H(8) 3.2689 no .
C(20) H(12) 3.2917 no .
C(20) H(16) 3.0561 no .
C(20) H(35) 3.0217 no .
C(20) H(53) 2.9533 no .
C(20) H(54) 3.5235 no .
C(20) H(55) 2.8252 no .
C(21) H(2) 3.3066 no .
C(21) H(9) 3.2934 no .
C(21) H(16) 2.7067 no .
C(21) H(35) 2.6313 no .
C(21) H(36) 3.3426 no .
C(21) H(53) 2.6914 no .
C(21) H(54) 2.6913 no .
C(21) H(55) 2.8025 no .
C(21) H(56) 3.3401 no .
C(22) H(7) 3.3674 no .
C(22) H(8) 2.6875 no .
C(22) H(17) 2.9531 no .
C(22) H(64) 3.5852 no .
C(23) H(8) 2.5315 no .
C(23) H(17) 2.9329 no .
C(23) H(34) 3.2215 no .
C(23) H(38) 2.6331 no .
C(23) H(51) 3.3258 no .
C(23) H(52) 2.7079 no .
C(23) H(64) 3.4244 no .
C(24) H(2) 3.5227 no .
C(24) H(7) 3.4993 no .
C(24) H(8) 3.5674 no .
C(24) H(37) 2.6045 no .
C(24) H(49) 3.3244 no .
C(24) H(50) 2.7351 no .
C(25) H(2) 3.4499 no .
C(25) H(10) 2.6741 no .
C(25) H(15) 3.5226 no .
C(25) H(16) 3.5766 no .
C(26) H(2) 3.3495 no .
C(26) H(10) 3.1526 no .
C(26) H(35) 3.3455 no .
C(26) H(55) 2.6366 no .
C(26) H(56) 2.7608 no .
C(27) H(10) 2.7407 no .
C(27) H(15) 3.1160 no .
C(27) H(36) 2.6769 no .
C(27) H(53) 2.7178 no .
C(27) H(54) 3.3491 no .
C(28) H(4) 3.2562 no .
C(28) H(5) 3.5517 no .
C(28) H(13) 3.2222 no .
C(28) H(14) 3.2232 no .
C(28) H(18) 2.7353 no .
C(28) H(19) 3.0059 no .
C(28) H(23) 3.0412 no .
C(28) H(24) 2.6914 no .
C(28) H(28) 3.5057 no .
C(29) H(18) 3.1940 no .
C(29) H(19) 3.0488 no .
C(29) H(23) 3.5027 no .
C(29) H(28) 3.2688 no .
C(29) H(33) 2.8320 no .
C(29) H(58) 2.8753 no .
C(30) H(23) 2.7983 no .
C(30) H(24) 3.4792 no .
C(30) H(28) 2.5913 no .
C(30) H(67) 3.0583 no .
C(31) H(13) 2.8568 no .
C(31) H(15) 3.2885 no .
C(31) H(17) 3.2859 no .
C(31) H(18) 2.6695 no .
C(31) H(19) 2.6663 no .
C(31) H(31) 3.5847 no .
C(31) H(33) 3.0801 no .
C(31) H(58) 3.0229 no .
C(32) H(16) 3.3017 no .
C(32) H(31) 2.6649 no .
C(32) H(32) 2.7935 no .
C(32) H(57) 3.3346 no .
C(32) H(58) 2.6788 no .
C(32) H(59) 2.6696 no .
C(32) H(60) 3.3640 no .
C(33) H(17) 3.2920 no .
C(33) H(18) 3.2763 no .
C(33) H(31) 3.1463 no .
C(33) H(32) 2.7906 no .
C(33) H(35) 3.1371 no .
C(33) H(59) 2.9149 no .
C(34) H(35) 3.5271 no .
C(35) H(11) 3.1624 no .
C(35) H(15) 3.2972 no .
C(35) H(19) 3.2935 no .
C(35) H(34) 2.7621 no .
C(35) H(49) 3.2575 no .
C(35) H(62) 3.1150 no .
C(35) H(64) 2.9735 no .
C(36) H(13) 3.5890 no .
C(36) H(16) 3.3007 no .
C(36) H(33) 2.7014 no .
C(36) H(34) 2.7751 no .
C(36) H(61) 3.3414 no .
C(36) H(62) 2.6671 no .
C(36) H(63) 3.3685 no .
C(36) H(64) 2.6934 no .
C(37) H(15) 2.7186 no .
C(37) H(24) 3.5389 no .
C(37) H(44) 3.4841 no .
C(38) H(13) 3.5875 no .
C(38) H(15) 3.5741 no .
C(38) H(32) 2.6420 no .
C(38) H(59) 3.3382 no .
C(38) H(60) 2.7405 no .
C(39) H(15) 2.5647 no .
C(39) H(31) 2.7353 no .
C(39) H(44) 2.9265 no .
C(39) H(57) 2.6542 no .
C(39) H(58) 3.3358 no .
C(40) H(17) 2.7250 no .
C(40) H(47) 3.3805 no .
C(41) H(13) 3.3201 no .
C(41) H(17) 3.5446 no .
C(41) H(34) 2.6468 no .
C(41) H(63) 2.7109 no .
C(41) H(64) 3.3386 no .
C(42) H(11) 3.5763 no .
C(42) H(17) 2.5787 no .
C(42) H(33) 3.3344 no .
C(42) H(39) 3.4876 no .
C(42) H(47) 2.9286 no .
C(42) H(49) 3.4663 no .
C(42) H(50) 3.3468 no .
C(42) H(61) 2.6373 no .
C(42) H(62) 2.7292 no .
C(43) H(4) 2.4949 no .
C(43) H(14) 2.7539 no .
C(43) H(20) 3.2669 no .
C(43) H(22) 3.2651 no .
C(43) H(23) 2.5965 no .
C(43) H(24) 2.6656 no .
C(43) H(28) 2.9908 no .
C(43) H(67) 3.3523 no .
C(43) H(70) 3.5838 no .
C(44) H(4) 2.7309 no .
C(44) H(14) 3.2830 no .
C(44) H(21) 3.2858 no .
C(44) H(29) 3.3422 no .
C(44) H(30) 2.6456 no .
C(44) H(65) 3.3462 no .
C(44) H(66) 2.8078 no .
C(44) H(67) 2.7012 no .
C(44) H(68) 2.6702 no .
C(45) H(4) 3.0715 no .
C(45) H(22) 3.2660 no .
C(45) H(23) 3.2973 no .
C(45) H(30) 3.0733 no .
C(45) H(66) 2.8461 no .
C(45) H(67) 3.5054 no .
C(45) H(68) 2.8978 no .
C(46) H(4) 3.2030 no .
C(47) H(4) 3.0123 no .
C(47) H(20) 3.2702 no .
C(47) H(24) 3.2226 no .
C(47) H(27) 2.9055 no .
C(47) H(70) 3.3217 no .
C(47) H(71) 2.7293 no .
C(48) H(3) 3.1380 no .
C(48) H(4) 2.6893 no .
C(48) H(21) 3.2908 no .
C(48) H(27) 2.7239 no .
C(48) H(28) 2.6959 no .
C(48) H(69) 3.3515 no .
C(48) H(70) 2.7165 no .
C(48) H(71) 2.7502 no .
C(48) H(72) 3.3740 no .
C(49) H(5) 3.5253 no .
C(49) H(14) 3.4030 no .
C(49) H(20) 2.6762 no .
C(50) H(5) 3.0933 no .
C(50) H(20) 2.7800 no .
C(50) H(29) 2.6643 no .
C(50) H(67) 3.3495 no .
C(50) H(68) 2.7311 no .
C(51) H(14) 3.3432 no .
C(51) H(20) 3.1138 no .
C(51) H(30) 3.3476 no .
C(51) H(65) 2.7572 no .
C(51) H(66) 2.6389 no .
C(52) H(3) 2.9544 no .
C(52) H(4) 3.5675 no .
C(52) H(18) 3.3971 no .
C(52) H(22) 2.7005 no .
C(52) H(44) 3.5868 no .
C(53) H(14) 3.5379 no .
C(53) H(18) 3.4569 no .
C(53) H(27) 3.3316 no .
C(53) H(71) 2.6736 no .
C(53) H(72) 2.6630 no .
C(54) H(3) 2.9330 no .
C(54) H(22) 2.5401 no .
C(54) H(28) 3.3284 no .
C(54) H(43) 3.3148 no .
C(54) H(44) 3.4312 no .
C(54) H(69) 2.6420 no .
C(54) H(70) 2.7008 no .
H(1) H(2) 2.4925 no .
H(1) H(6) 3.3526 no .
H(1) H(40) 2.6855 no .
H(1) H(41) 2.4578 no .
H(2) H(12) 3.1594 no .
H(2) H(51) 2.6378 no .
H(2) H(54) 2.5456 no .
H(3) H(4) 2.3241 no .
H(3) H(6) 3.5421 no .
H(3) H(24) 2.5280 no .
H(3) H(25) 3.5490 no .
H(3) H(27) 2.2463 no .
H(3) H(42) 3.1906 no .
H(3) H(43) 2.2546 no .
H(3) H(44) 2.5149 no .
H(3) H(72) 3.3501 no .
H(4) H(5) 2.3351 no .
H(4) H(24) 3.3829 no .
H(4) H(30) 3.1444 no .
H(5) H(7) 3.4972 no .
H(5) H(23) 3.3152 no .
H(5) H(30) 2.2429 no .
H(5) H(39) 3.4964 no .
H(5) H(46) 3.3179 no .
H(5) H(47) 2.4211 no .
H(5) H(48) 2.2261 no .
H(5) H(65) 3.4060 no .
H(6) H(12) 3.2956 no .
H(6) H(25) 2.2851 no .
H(6) H(26) 2.3711 no .
H(6) H(41) 2.3237 no .
H(6) H(42) 2.8338 no .
H(6) H(43) 2.8187 no .
H(6) H(44) 2.3988 no .
H(6) H(59) 3.0416 no .
H(7) H(11) 2.5311 no .
H(7) H(38) 3.2799 no .
H(7) H(39) 2.3025 no .
H(7) H(40) 2.3610 no .
H(7) H(45) 2.3417 no .
H(7) H(46) 2.8396 no .
H(7) H(47) 2.3870 no .
H(7) H(48) 2.8267 no .
H(7) H(51) 3.3032 no .
H(7) H(64) 2.9507 no .
H(8) H(9) 2.3504 no .
H(8) H(11) 3.4757 no .
H(8) H(37) 2.2456 no .
H(8) H(49) 2.3926 no .
H(8) H(50) 3.4907 no .
H(8) H(52) 3.2861 no .
H(9) H(10) 2.3475 no .
H(10) H(12) 3.5777 no .
H(10) H(35) 2.9112 no .
H(10) H(53) 2.6751 no .
H(10) H(55) 2.2853 no .
H(11) H(16) 3.4415 no .
H(11) H(17) 2.5433 no .
H(11) H(34) 3.4628 no .
H(11) H(37) 2.8115 no .
H(11) H(38) 2.3535 no .
H(11) H(49) 2.3912 no .
H(11) H(50) 2.2788 no .
H(11) H(51) 2.3296 no .
H(11) H(52) 2.8280 no .
H(11) H(64) 2.8561 no .
H(12) H(15) 3.2644 no .
H(12) H(35) 2.4088 no .
H(12) H(36) 2.3430 no .
H(12) H(53) 2.8185 no .
H(12) H(54) 2.3271 no .
H(12) H(55) 2.8245 no .
H(12) H(56) 2.2812 no .
H(13) H(14) 2.4994 no .
H(13) H(19) 3.3974 no .
H(13) H(33) 2.4328 no .
H(13) H(58) 2.6893 no .
H(14) H(23) 3.0730 no .
H(14) H(28) 2.6498 no .
H(14) H(67) 2.5591 no .
H(15) H(16) 2.3366 no .
H(15) H(18) 3.5116 no .
H(15) H(31) 3.2760 no .
H(15) H(32) 2.2256 no .
H(15) H(35) 2.2955 no .
H(15) H(56) 3.3862 no .
H(15) H(59) 2.4754 no .
H(15) H(60) 3.5190 no .
H(16) H(17) 2.3316 no .
H(16) H(35) 3.0925 no .
H(17) H(19) 3.5331 no .
H(17) H(34) 2.1863 no .
H(17) H(49) 2.3047 no .
H(17) H(50) 3.2326 no .
H(17) H(62) 3.2243 no .
H(17) H(63) 3.5253 no .
H(17) H(64) 2.5532 no .
H(18) H(24) 2.5873 no .
H(18) H(28) 3.2532 no .
H(18) H(31) 2.8332 no .
H(18) H(32) 2.8188 no .
H(18) H(44) 3.0672 no .
H(18) H(57) 2.3728 no .
H(18) H(58) 2.3224 no .
H(18) H(59) 2.3750 no .
H(18) H(60) 2.2972 no .
H(18) H(69) 3.2067 no .
H(19) H(23) 3.2556 no .
H(19) H(33) 2.3246 no .
H(19) H(34) 2.8229 no .
H(19) H(47) 2.9375 no .
H(19) H(61) 2.3712 no .
H(19) H(62) 2.8327 no .
H(19) H(63) 2.3098 no .
H(19) H(64) 2.3746 no .
H(20) H(21) 2.3396 no .
H(20) H(23) 3.5852 no .
H(20) H(30) 2.9793 no .
H(20) H(66) 2.3198 no .
H(20) H(68) 2.6104 no .
H(21) H(22) 2.3444 no .
H(22) H(24) 3.4781 no .
H(22) H(27) 2.5268 no .
H(22) H(70) 3.3334 no .
H(22) H(71) 2.1306 no .
H(22) H(72) 3.4829 no .
H(23) H(29) 2.3562 no .
H(23) H(30) 2.4098 no .
H(23) H(65) 2.2804 no .
H(23) H(66) 2.8257 no .
H(23) H(67) 2.3185 no .
H(23) H(68) 2.8171 no .
H(24) H(27) 2.3368 no .
H(24) H(28) 2.3378 no .
H(24) H(43) 3.5417 no .
H(24) H(44) 2.8521 no .
H(24) H(69) 2.3448 no .
H(24) H(70) 2.8279 no .
H(24) H(71) 2.8120 no .
H(24) H(72) 2.3265 no .
H(25) H(26) 2.5260 no .
H(25) H(41) 3.5845 no .
H(25) H(42) 3.1209 no .
H(25) H(59) 2.9279 no .
H(25) H(60) 3.4825 no .
H(26) H(43) 2.7816 no .
H(26) H(44) 3.5500 no .
H(27) H(43) 2.7170 no .
H(27) H(44) 3.1872 no .
H(27) H(69) 3.5311 no .
H(27) H(70) 3.5851 no .
H(28) H(71) 3.5682 no .
H(28) H(72) 3.5368 no .
H(29) H(30) 3.5812 no .
H(29) H(65) 2.5576 no .
H(29) H(66) 2.8265 no .
H(30) H(48) 3.2925 no .
H(30) H(68) 3.5681 no .
H(31) H(32) 2.5167 no .
H(31) H(59) 3.5802 no .
H(31) H(60) 3.1044 no .
H(32) H(35) 3.4099 no .
H(32) H(57) 2.8405 no .
H(32) H(58) 3.5506 no .
H(33) H(34) 3.5562 no .
H(33) H(63) 3.5621 no .
H(34) H(49) 2.7450 no .
H(34) H(50) 2.8948 no .
H(34) H(61) 2.8432 no .
H(34) H(62) 2.5194 no .
H(35) H(36) 3.5905 no .
H(35) H(53) 3.5570 no .
H(36) H(55) 2.8460 no .
H(36) H(56) 2.5735 no .
H(37) H(38) 2.7963 no .
H(37) H(51) 3.5186 no .
H(37) H(52) 2.4656 no .
H(38) H(45) 3.3976 no .
H(38) H(49) 3.5510 no .
H(38) H(50) 2.5252 no .
H(39) H(45) 2.5876 no .
H(39) H(46) 3.0540 no .
H(39) H(63) 3.4068 no .
H(39) H(64) 2.7186 no .
H(40) H(48) 3.5364 no .
H(41) H(43) 3.5278 no .
H(42) H(43) 2.4887 no .
H(42) H(44) 3.5639 no .
H(43) H(72) 3.1121 no .
H(44) H(59) 2.3122 no .
H(44) H(60) 2.8413 no .
H(44) H(72) 3.1053 no .
H(45) H(48) 2.9025 no .
H(46) H(47) 3.5493 no .
H(46) H(48) 2.4646 no .
H(47) H(63) 2.9476 no .
H(47) H(64) 2.2796 no .
H(49) H(52) 3.5485 no .
H(49) H(64) 3.3216 no .
H(50) H(51) 3.5847 no .
H(50) H(52) 3.0929 no .
H(50) H(64) 2.9626 no .
H(53) H(55) 2.4844 no .
H(53) H(56) 3.1024 no .
H(54) H(55) 3.5453 no .
H(57) H(59) 3.5654 no .
H(57) H(60) 2.5350 no .
H(57) H(69) 3.4998 no .
H(58) H(60) 3.5860 no .
H(61) H(63) 2.4898 no .
H(61) H(64) 3.5466 no .
H(62) H(63) 3.0705 no .
H(62) H(64) 3.5870 no .
H(65) H(68) 3.1179 no .
H(66) H(67) 3.5527 no .
H(66) H(68) 2.5026 no .
H(69) H(71) 2.9168 no .
H(69) H(72) 2.4485 no .
H(70) H(71) 2.5229 no .
H(70) H(72) 2.9770 no .
C(3) H(15) 3.4722 no 2_555
C(3) H(16) 3.4097 no 2_555
C(3) H(35) 3.5807 no 2_555
C(4) H(67) 3.4840 no 2_655
C(5) H(67) 3.4244 no 2_655
C(6) H(67) 3.1667 no 2_655
C(7) H(14) 2.7200 no 2_655
C(7) H(67) 3.0464 no 2_655
C(8) H(14) 2.5475 no 2_655
C(8) H(67) 3.1860 no 2_655
C(9) H(14) 3.5614 no 2_655
C(9) H(67) 3.4230 no 2_655
C(11) H(9) 3.5015 no 2_555
C(11) H(29) 3.5670 no 2_655
C(11) H(61) 3.4660 no 4_454
C(12) H(29) 3.3213 no 4_454
C(12) H(65) 3.1662 no 4_454
C(14) H(37) 3.3694 no 3_666
C(14) H(55) 3.2986 no 2_555
C(15) H(52) 3.5951 no 3_666
C(15) H(60) 3.5318 no 4_555
C(15) H(70) 3.4873 no 2_655
C(16) H(31) 3.4488 no 2_555
C(17) H(31) 3.3310 no 2_555
C(18) H(22) 3.3473 no 4_455
C(18) H(31) 3.1997 no 2_555
C(18) H(71) 3.0265 no 4_455
C(19) H(1) 3.0160 no 2_545
C(19) H(31) 3.2013 no 2_555
C(19) H(41) 3.3793 no 2_545
C(19) H(68) 3.2875 no 1_455
C(19) H(71) 3.1594 no 4_455
C(20) H(1) 2.9679 no 2_545
C(20) H(20) 3.2851 no 1_455
C(20) H(31) 3.3279 no 2_555
C(20) H(68) 3.5745 no 1_455
C(21) H(31) 3.4733 no 2_555
C(23) H(22) 3.5654 no 4_455
C(23) H(45) 3.1388 no 3_666
C(23) H(55) 3.3841 no 4_555
C(23) H(56) 3.3940 no 4_555
C(24) H(32) 3.2380 no 2_555
C(24) H(39) 3.3653 no 3_666
C(24) H(45) 3.5191 no 3_666
C(26) H(21) 3.3834 no 1_455
C(26) H(62) 3.3060 no 2_555
C(27) H(34) 3.5841 no 4_454
C(27) H(50) 3.0356 no 4_454
C(27) H(63) 3.5660 no 4_454
C(30) H(4) 3.4878 no 2_645
C(30) H(5) 3.3637 no 2_645
C(30) H(30) 3.5284 no 2_645
C(33) H(2) 2.6057 no 2_545
C(33) H(54) 3.3418 no 2_545
C(34) H(2) 2.6398 no 2_545
C(34) H(54) 3.0857 no 2_545
C(35) H(54) 3.1569 no 2_545
C(36) H(54) 3.4810 no 2_545
C(38) H(66) 3.2800 no 2_645
C(39) H(39) 3.5454 no 4_454
C(39) H(52) 3.4517 no 2_545
C(41) H(21) 3.4418 no 2_645
C(41) H(26) 3.4665 no 4_555
C(42) H(36) 3.4754 no 4_555
C(42) H(56) 2.9942 no 4_555
C(43) H(46) 3.3746 no 2_645
C(44) H(46) 3.3768 no 2_645
C(45) H(10) 3.2807 no 1_655
C(45) H(13) 2.9601 no 2_655
C(45) H(46) 3.2849 no 2_645
C(46) H(13) 3.1190 no 2_655
C(46) H(33) 3.3249 no 2_655
C(46) H(37) 3.4260 no 4_554
C(46) H(46) 3.2271 no 2_645
C(46) H(53) 3.3054 no 1_655
C(47) H(8) 3.3177 no 4_554
C(47) H(37) 3.2321 no 4_554
C(47) H(46) 3.2524 no 2_645
C(48) H(46) 3.3299 no 2_645
C(50) H(58) 3.5198 no 2_655
C(50) H(72) 3.0020 no 4_555
C(51) H(9) 3.3688 no 1_655
C(51) H(42) 3.3636 no 2_645
C(51) H(43) 3.4792 no 4_555
C(53) H(48) 3.2359 no 2_645
C(53) H(57) 3.2518 no 3_655
C(53) H(60) 3.4579 no 3_655
C(54) H(8) 3.4251 no 4_554
C(54) H(9) 3.3649 no 4_554
C(54) H(57) 3.2722 no 3_655
C(54) H(65) 3.4255 no 4_454
C(54) H(66) 3.4149 no 4_454
H(1) C(19) 3.0160 no 2_555
H(1) C(20) 2.9679 no 2_555
H(1) H(9) 2.8950 no 2_555
H(1) H(10) 2.8291 no 2_555
H(1) H(16) 3.2801 no 2_555
H(1) H(35) 3.4454 no 2_555
H(2) C(33) 2.6057 no 2_555
H(2) C(34) 2.6398 no 2_555
H(2) H(15) 2.6080 no 2_555
H(2) H(16) 2.6920 no 2_555
H(2) H(31) 3.5946 no 2_555
H(2) H(35) 3.2043 no 2_555
H(4) C(30) 3.4878 no 2_655
H(4) H(13) 3.2657 no 2_655
H(4) H(14) 2.8103 no 2_655
H(5) C(30) 3.3637 no 2_655
H(5) H(14) 2.4925 no 2_655
H(5) H(28) 3.3941 no 2_655
H(8) C(47) 3.3177 no 4_455
H(8) C(54) 3.4251 no 4_455
H(8) H(22) 2.4050 no 4_455
H(8) H(71) 2.5133 no 4_455
H(9) C(11) 3.5015 no 2_545
H(9) C(51) 3.3688 no 1_455
H(9) C(54) 3.3649 no 4_455
H(9) H(1) 2.8950 no 2_545
H(9) H(20) 3.5743 no 1_455
H(9) H(27) 3.3114 no 4_455
H(9) H(29) 3.4498 no 1_455
H(9) H(41) 2.6925 no 2_545
H(9) H(42) 3.5819 no 2_545
H(9) H(66) 3.4509 no 1_455
H(9) H(68) 2.5042 no 1_455
H(9) H(71) 2.7850 no 4_455
H(9) H(72) 3.4885 no 4_455
H(10) C(45) 3.2807 no 1_455
H(10) H(1) 2.8291 no 2_545
H(10) H(20) 2.6385 no 1_455
H(10) H(21) 3.5554 no 1_455
H(10) H(40) 2.8942 no 2_545
H(10) H(68) 3.0929 no 1_455
H(12) H(63) 3.4636 no 4_454
H(13) C(45) 2.9601 no 2_645
H(13) C(46) 3.1190 no 2_645
H(13) H(4) 3.2657 no 2_645
H(13) H(20) 2.7835 no 2_645
H(13) H(21) 3.0498 no 2_645
H(13) H(30) 3.3146 no 2_645
H(13) H(66) 3.5363 no 2_645
H(14) C(7) 2.7200 no 2_645
H(14) C(8) 2.5475 no 2_645
H(14) C(9) 3.5614 no 2_645
H(14) H(4) 2.8103 no 2_645
H(14) H(5) 2.4925 no 2_645
H(14) H(30) 3.1519 no 2_645
H(14) H(46) 3.4563 no 2_645
H(15) C(3) 3.4722 no 2_545
H(15) H(2) 2.6080 no 2_545
H(15) H(51) 3.2540 no 2_545
H(16) C(3) 3.4097 no 2_545
H(16) H(1) 3.2801 no 2_545
H(16) H(2) 2.6920 no 2_545
H(19) H(25) 3.5067 no 4_555
H(20) C(20) 3.2851 no 1_655
H(20) H(9) 3.5743 no 1_655
H(20) H(10) 2.6385 no 1_655
H(20) H(13) 2.7835 no 2_655
H(20) H(53) 3.1595 no 1_655
H(20) H(58) 2.9648 no 2_655
H(21) C(26) 3.3834 no 1_655
H(21) C(41) 3.4418 no 2_655
H(21) H(10) 3.5554 no 1_655
H(21) H(13) 3.0498 no 2_655
H(21) H(33) 2.6926 no 2_655
H(21) H(36) 3.5011 no 1_655
H(21) H(37) 3.1722 no 4_554
H(21) H(49) 3.4089 no 4_554
H(21) H(53) 2.5010 no 1_655
H(21) H(55) 3.3677 no 1_655
H(21) H(62) 3.4493 no 2_655
H(22) C(18) 3.3473 no 4_554
H(22) C(23) 3.5654 no 4_554
H(22) H(8) 2.4050 no 4_554
H(22) H(37) 2.8088 no 4_554
H(22) H(49) 3.4667 no 4_554
H(23) H(25) 3.4526 no 4_555
H(25) H(19) 3.5067 no 4_454
H(25) H(23) 3.4526 no 4_454
H(25) H(29) 3.2731 no 4_454
H(25) H(61) 3.4758 no 4_454
H(25) H(63) 3.1692 no 4_454
H(25) H(65) 2.8855 no 4_454
H(26) C(41) 3.4665 no 4_454
H(26) H(61) 2.5729 no 4_454
H(27) H(9) 3.3114 no 4_554
H(27) H(29) 3.2459 no 4_454
H(27) H(42) 3.4133 no 3_665
H(27) H(65) 3.5524 no 4_454
H(28) H(5) 3.3941 no 2_645
H(28) H(30) 3.0329 no 2_645
H(28) H(48) 2.9990 no 2_645
H(29) C(11) 3.5670 no 2_645
H(29) C(12) 3.3213 no 4_555
H(29) H(9) 3.4498 no 1_655
H(29) H(25) 3.2731 no 4_555
H(29) H(27) 3.2459 no 4_555
H(29) H(41) 3.4577 no 2_645
H(29) H(42) 2.8254 no 2_645
H(29) H(43) 2.5512 no 4_555
H(29) H(72) 3.3561 no 4_555
H(30) C(30) 3.5284 no 2_655
H(30) H(13) 3.3146 no 2_655
H(30) H(14) 3.1519 no 2_655
H(30) H(28) 3.0329 no 2_655
H(30) H(58) 3.5262 no 2_655
H(31) C(16) 3.4488 no 2_545
H(31) C(17) 3.3310 no 2_545
H(31) C(18) 3.1997 no 2_545
H(31) C(19) 3.2013 no 2_545
H(31) C(20) 3.3279 no 2_545
H(31) C(21) 3.4733 no 2_545
H(31) H(2) 3.5946 no 2_545
H(31) H(52) 3.2687 no 2_545
H(31) H(71) 3.5922 no 3_655
H(32) C(24) 3.2380 no 2_545
H(32) H(39) 3.0662 no 4_454
H(32) H(51) 3.0856 no 2_545
H(32) H(52) 2.5477 no 2_545
H(33) C(46) 3.3249 no 2_645
H(33) H(21) 2.6926 no 2_645
H(33) H(53) 3.2000 no 2_545
H(34) C(27) 3.5841 no 4_555
H(34) H(36) 2.7274 no 4_555
H(34) H(56) 2.7356 no 4_555
H(35) C(3) 3.5807 no 2_545
H(35) H(1) 3.4454 no 2_545
H(35) H(2) 3.2043 no 2_545
H(35) H(40) 3.5536 no 2_545
H(35) H(50) 3.5989 no 4_454
H(35) H(51) 2.9035 no 2_545
H(36) C(42) 3.4754 no 4_454
H(36) H(21) 3.5011 no 1_455
H(36) H(34) 2.7274 no 4_454
H(36) H(62) 2.8786 no 2_555
H(36) H(63) 3.3637 no 4_454
H(37) C(14) 3.3694 no 3_666
H(37) C(46) 3.4260 no 4_455
H(37) C(47) 3.2321 no 4_455
H(37) H(21) 3.1722 no 4_455
H(37) H(22) 2.8088 no 4_455
H(37) H(45) 2.5668 no 3_666
H(37) H(46) 3.3662 no 3_666
H(37) H(55) 3.4005 no 4_555
H(38) H(38) 2.7582 no 3_666
H(38) H(39) 3.1100 no 3_666
H(38) H(45) 3.0995 no 3_666
H(38) H(50) 3.5755 no 3_666
H(39) C(24) 3.3653 no 3_666
H(39) C(39) 3.5454 no 4_555
H(39) H(32) 3.0662 no 4_555
H(39) H(38) 3.1100 no 3_666
H(39) H(52) 2.7615 no 3_666
H(39) H(60) 3.2733 no 4_555
H(40) H(10) 2.8942 no 2_555
H(40) H(35) 3.5536 no 2_555
H(40) H(55) 2.8183 no 2_555
H(40) H(68) 3.4544 no 2_655
H(41) C(19) 3.3793 no 2_555
H(41) H(9) 2.6925 no 2_555
H(41) H(29) 3.4577 no 2_655
H(41) H(68) 3.2021 no 2_655
H(42) C(51) 3.3636 no 2_655
H(42) H(9) 3.5819 no 2_555
H(42) H(27) 3.4133 no 3_665
H(42) H(29) 2.8254 no 2_655
H(42) H(67) 3.4037 no 2_655
H(42) H(68) 3.3361 no 2_655
H(43) C(51) 3.4792 no 4_454
H(43) H(29) 2.5512 no 4_454
H(43) H(65) 2.9859 no 4_454
H(44) H(65) 3.0920 no 4_454
H(45) C(23) 3.1388 no 3_666
H(45) C(24) 3.5191 no 3_666
H(45) H(37) 2.5668 no 3_666
H(45) H(38) 3.0995 no 3_666
H(45) H(50) 2.8707 no 3_666
H(45) H(52) 3.1964 no 3_666
H(45) H(55) 2.9278 no 2_555
H(46) C(43) 3.3746 no 2_655
H(46) C(44) 3.3768 no 2_655
H(46) C(45) 3.2849 no 2_655
H(46) C(46) 3.2271 no 2_655
H(46) C(47) 3.2524 no 2_655
H(46) C(48) 3.3299 no 2_655
H(46) H(14) 3.4563 no 2_655
H(46) H(37) 3.3662 no 3_666
H(46) H(67) 3.4537 no 2_655
H(46) H(70) 3.3469 no 2_655
H(48) C(53) 3.2359 no 2_655
H(48) H(28) 2.9990 no 2_655
H(48) H(60) 3.1183 no 4_555
H(48) H(70) 2.6079 no 2_655
H(49) H(21) 3.4089 no 4_455
H(49) H(22) 3.4667 no 4_455
H(49) H(56) 3.5055 no 4_555
H(50) C(27) 3.0356 no 4_555
H(50) H(35) 3.5989 no 4_555
H(50) H(38) 3.5755 no 3_666
H(50) H(45) 2.8707 no 3_666
H(50) H(55) 2.6801 no 4_555
H(50) H(56) 2.5297 no 4_555
H(51) H(15) 3.2540 no 2_555
H(51) H(32) 3.0856 no 2_555
H(51) H(35) 2.9035 no 2_555
H(52) C(15) 3.5951 no 3_666
H(52) C(39) 3.4517 no 2_555
H(52) H(31) 3.2687 no 2_555
H(52) H(32) 2.5477 no 2_555
H(52) H(39) 2.7615 no 3_666
H(52) H(45) 3.1964 no 3_666
H(53) C(46) 3.3054 no 1_455
H(53) H(20) 3.1595 no 1_455
H(53) H(21) 2.5010 no 1_455
H(53) H(33) 3.2000 no 2_555
H(53) H(62) 3.1718 no 2_555
H(54) C(33) 3.3418 no 2_555
H(54) C(34) 3.0857 no 2_555
H(54) C(35) 3.1569 no 2_555
H(54) C(36) 3.4810 no 2_555
H(54) H(62) 3.3303 no 2_555
H(55) C(14) 3.2986 no 2_545
H(55) C(23) 3.3841 no 4_454
H(55) H(21) 3.3677 no 1_455
H(55) H(37) 3.4005 no 4_454
H(55) H(40) 2.8183 no 2_545
H(55) H(45) 2.9278 no 2_545
H(55) H(50) 2.6801 no 4_454
H(56) C(23) 3.3940 no 4_454
H(56) C(42) 2.9942 no 4_454
H(56) H(34) 2.7356 no 4_454
H(56) H(49) 3.5055 no 4_454
H(56) H(50) 2.5297 no 4_454
H(56) H(63) 2.6795 no 4_454
H(56) H(64) 3.0733 no 4_454
H(57) C(53) 3.2518 no 3_655
H(57) C(54) 3.2722 no 3_655
H(57) H(66) 3.0177 no 2_645
H(57) H(69) 2.8216 no 3_655
H(57) H(70) 2.8835 no 3_655
H(57) H(71) 2.8713 no 3_655
H(57) H(72) 2.8774 no 3_655
H(58) C(50) 3.5198 no 2_645
H(58) H(20) 2.9648 no 2_645
H(58) H(30) 3.5262 no 2_645
H(58) H(66) 2.6937 no 2_645
H(60) C(15) 3.5318 no 4_454
H(60) C(53) 3.4579 no 3_655
H(60) H(39) 3.2733 no 4_454
H(60) H(48) 3.1183 no 4_454
H(60) H(65) 3.5419 no 4_454
H(60) H(69) 3.2078 no 3_655
H(60) H(70) 2.8947 no 3_655
H(61) C(11) 3.4660 no 4_555
H(61) H(25) 3.4758 no 4_555
H(61) H(26) 2.5729 no 4_555
H(62) C(26) 3.3060 no 2_545
H(62) H(21) 3.4493 no 2_645
H(62) H(36) 2.8786 no 2_545
H(62) H(53) 3.1718 no 2_545
H(62) H(54) 3.3303 no 2_545
H(63) C(27) 3.5660 no 4_555
H(63) H(12) 3.4636 no 4_555
H(63) H(25) 3.1692 no 4_555
H(63) H(36) 3.3637 no 4_555
H(63) H(56) 2.6795 no 4_555
H(64) H(56) 3.0733 no 4_555
H(65) C(12) 3.1662 no 4_555
H(65) C(54) 3.4255 no 4_555
H(65) H(25) 2.8855 no 4_555
H(65) H(27) 3.5524 no 4_555
H(65) H(43) 2.9859 no 4_555
H(65) H(44) 3.0920 no 4_555
H(65) H(60) 3.5419 no 4_555
H(65) H(72) 2.5370 no 4_555
H(66) C(38) 3.2800 no 2_655
H(66) C(54) 3.4149 no 4_555
H(66) H(9) 3.4509 no 1_655
H(66) H(13) 3.5363 no 2_655
H(66) H(57) 3.0177 no 2_655
H(66) H(58) 2.6937 no 2_655
H(66) H(71) 3.5317 no 4_555
H(66) H(72) 2.5988 no 4_555
H(67) C(4) 3.4840 no 2_645
H(67) C(5) 3.4244 no 2_645
H(67) C(6) 3.1667 no 2_645
H(67) C(7) 3.0464 no 2_645
H(67) C(8) 3.1860 no 2_645
H(67) C(9) 3.4230 no 2_645
H(67) H(42) 3.4037 no 2_645
H(67) H(46) 3.4537 no 2_645
H(68) C(19) 3.2875 no 1_655
H(68) C(20) 3.5745 no 1_655
H(68) H(9) 2.5042 no 1_655
H(68) H(10) 3.0929 no 1_655
H(68) H(40) 3.4544 no 2_645
H(68) H(41) 3.2021 no 2_645
H(68) H(42) 3.3361 no 2_645
H(69) H(57) 2.8216 no 3_655
H(69) H(60) 3.2078 no 3_655
H(69) H(69) 2.8833 no 3_655
H(70) C(15) 3.4873 no 2_645
H(70) H(46) 3.3469 no 2_645
H(70) H(48) 2.6079 no 2_645
H(70) H(57) 2.8835 no 3_655
H(70) H(60) 2.8947 no 3_655
H(71) C(18) 3.0265 no 4_554
H(71) C(19) 3.1594 no 4_554
H(71) H(8) 2.5133 no 4_554
H(71) H(9) 2.7850 no 4_554
H(71) H(31) 3.5922 no 3_655
H(71) H(57) 2.8713 no 3_655
H(71) H(66) 3.5317 no 4_454
H(72) C(50) 3.0020 no 4_454
H(72) H(9) 3.4885 no 4_554
H(72) H(29) 3.3561 no 4_454
H(72) H(57) 2.8774 no 3_655
H(72) H(65) 2.5370 no 4_454
H(72) H(66) 2.5988 no 4_454

loop_
_geom_torsion_atom_site_label_1
_geom_torsion_atom_site_label_2
_geom_torsion_atom_site_label_3
_geom_torsion_atom_site_label_4
_geom_torsion
_geom_torsion_publ_flag
Fe(2) Fe(1) C(1) N(1) 3.18(10) no
Fe(2) Fe(1) C(1) N(2) 178.84(13) no
C(1) Fe(1) Fe(2) C(4) 0.19(5) no
C(1) Fe(1) Fe(2) C(5) -36.53(5) no
C(1) Fe(1) Fe(2) C(6) -52.68(5) no
C(1) Fe(1) Fe(2) C(8) 59.90(5) no
C(1) Fe(1) Fe(2) C(9) 39.31(5) no
C(1) Fe(1) Fe(2) C(28) 179.45(5) no
Fe(2) Fe(1) C(31) N(3) 3.46(11) no
Fe(2) Fe(1) C(31) C(32) -108.41(8) no
Fe(2) Fe(1) C(31) C(36) 116.53(7) no
C(31) Fe(1) Fe(2) C(4) -179.42(5) no
C(31) Fe(1) Fe(2) C(5) 143.86(5) no
C(31) Fe(1) Fe(2) C(6) 127.70(5) no
C(31) Fe(1) Fe(2) C(8) -119.71(5) no
C(31) Fe(1) Fe(2) C(9) -140.31(5) no
C(31) Fe(1) Fe(2) C(28) -0.16(5) no
Fe(2) Fe(1) C(32) C(31) 73.76(8) no
Fe(2) Fe(1) C(32) C(33) -156.44(6) no
Fe(2) Fe(1) C(32) C(37) -38.79(16) no
C(32) Fe(1) Fe(2) C(4) 141.51(5) no
C(32) Fe(1) Fe(2) C(5) 104.79(5) no
C(32) Fe(1) Fe(2) C(6) 88.64(5) no
C(32) Fe(1) Fe(2) C(8) -158.78(5) no
C(32) Fe(1) Fe(2) C(9) -179.37(5) no
C(32) Fe(1) Fe(2) C(28) -39.22(5) no
Fe(2) Fe(1) C(33) C(32) 33.30(11) no
Fe(2) Fe(1) C(33) C(34) 168.20(3) no
C(33) Fe(1) Fe(2) C(4) 121.02(7) no
C(33) Fe(1) Fe(2) C(5) 84.30(8) no
C(33) Fe(1) Fe(2) C(6) 68.15(8) no
C(33) Fe(1) Fe(2) C(8) -179.27(7) no
C(33) Fe(1) Fe(2) C(9) 160.14(7) no
C(33) Fe(1) Fe(2) C(28) -59.72(7) no
Fe(2) Fe(1) C(35) C(34) -162.18(4) no
Fe(2) Fe(1) C(35) C(36) -26.20(12) no
C(35) Fe(1) Fe(2) C(4) -125.96(9) no
C(35) Fe(1) Fe(2) C(5) -162.69(9) no
C(35) Fe(1) Fe(2) C(6) -178.84(9) no
C(35) Fe(1) Fe(2) C(8) -66.26(9) no
C(35) Fe(1) Fe(2) C(9) -86.85(9) no
C(35) Fe(1) Fe(2) C(28) 53.30(9) no
Fe(2) Fe(1) C(36) C(31) -67.18(7) no
Fe(2) Fe(1) C(36) C(35) 163.15(5) no
Fe(2) Fe(1) C(36) C(40) 44.81(19) no
C(36) Fe(1) Fe(2) C(4) -142.47(6) no
C(36) Fe(1) Fe(2) C(5) -179.19(6) no
C(36) Fe(1) Fe(2) C(6) 164.65(6) no
C(36) Fe(1) Fe(2) C(8) -82.76(6) no
C(36) Fe(1) Fe(2) C(9) -103.36(6) no
C(36) Fe(1) Fe(2) C(28) 36.79(6) no
C(1) Fe(1) C(32) C(31) 173.42(10) no
C(1) Fe(1) C(32) C(33) -56.79(16) no
C(1) Fe(1) C(32) C(37) 60.9(3) no
C(32) Fe(1) C(1) N(1) -100.21(15) no
C(32) Fe(1) C(1) N(2) 75.5(2) no
C(1) Fe(1) C(33) C(32) 144.97(8) no
C(1) Fe(1) C(33) C(34) -80.13(9) no
C(33) Fe(1) C(1) N(1) -134.94(11) no
C(33) Fe(1) C(1) N(2) 40.73(16) no
C(1) Fe(1) C(34) C(33) 111.58(8) no
C(1) Fe(1) C(34) C(35) -112.60(9) no
C(34) Fe(1) C(1) N(1) -173.08(11) no
C(34) Fe(1) C(1) N(2) 2.58(15) no
C(1) Fe(1) C(35) C(34) 79.15(10) no
C(1) Fe(1) C(35) C(36) -144.86(7) no
C(35) Fe(1) C(1) N(1) 149.23(10) no
C(35) Fe(1) C(1) N(2) -35.11(16) no
C(1) Fe(1) C(36) C(31) -173.31(10) no
C(1) Fe(1) C(36) C(35) 57.02(15) no
C(1) Fe(1) C(36) C(40) -61.3(3) no
C(36) Fe(1) C(1) N(1) 114.56(15) no
C(36) Fe(1) C(1) N(2) -69.77(18) no
C(31) Fe(1) C(32) C(31) 0.00(10) no
C(31) Fe(1) C(32) C(33) 129.80(16) no
C(31) Fe(1) C(32) C(37) -112.6(3) no
C(32) Fe(1) C(31) N(3) 111.87(18) no
C(32) Fe(1) C(31) C(32) 0.00(10) no
C(32) Fe(1) C(31) C(36) -135.06(16) no
C(31) Fe(1) C(33) C(32) -32.14(8) no
C(31) Fe(1) C(33) C(34) 102.76(10) no
C(33) Fe(1) C(31) N(3) 142.58(14) no
C(33) Fe(1) C(31) C(32) 30.71(9) no
C(33) Fe(1) C(31) C(36) -104.34(10) no
C(31) Fe(1) C(34) C(33) -68.51(8) no
C(31) Fe(1) C(34) C(35) 67.31(9) no
C(34) Fe(1) C(31) N(3) 179.69(13) no
C(34) Fe(1) C(31) C(32) 67.82(9) no
C(34) Fe(1) C(31) C(36) -67.24(8) no
C(31) Fe(1) C(35) C(34) -103.87(9) no
C(31) Fe(1) C(35) C(36) 32.12(7) no
C(35) Fe(1) C(31) N(3) -143.69(13) no
C(35) Fe(1) C(31) C(32) 104.44(10) no
C(35) Fe(1) C(31) C(36) -30.62(8) no
C(31) Fe(1) C(36) C(31) 0.00(9) no
C(31) Fe(1) C(36) C(35) -129.67(14) no
C(31) Fe(1) C(36) C(40) 112.0(3) no
C(36) Fe(1) C(31) N(3) -113.07(16) no
C(36) Fe(1) C(31) C(32) 135.06(16) no
C(36) Fe(1) C(31) C(36) 0.00(9) no
C(32) Fe(1) C(33) C(32) 0.00(8) no
C(32) Fe(1) C(33) C(34) 134.90(14) no
C(33) Fe(1) C(32) C(31) -129.80(15) no
C(33) Fe(1) C(32) C(33) 0.00(8) no
C(33) Fe(1) C(32) C(37) 117.65(19) no
C(32) Fe(1) C(34) C(33) -28.30(7) no
C(32) Fe(1) C(34) C(35) 107.52(10) no
C(34) Fe(1) C(32) C(31) -102.26(9) no
C(34) Fe(1) C(32) C(33) 27.54(7) no
C(34) Fe(1) C(32) C(37) 145.19(17) no
C(32) Fe(1) C(35) C(34) -64.25(9) no
C(32) Fe(1) C(35) C(36) 71.74(8) no
C(35) Fe(1) C(32) C(31) -66.53(9) no
C(35) Fe(1) C(32) C(33) 63.27(8) no
C(35) Fe(1) C(32) C(37) -179.08(17) no
C(32) Fe(1) C(36) C(31) 28.75(8) no
C(32) Fe(1) C(36) C(35) -100.93(10) no
C(32) Fe(1) C(36) C(40) 140.7(2) no
C(36) Fe(1) C(32) C(31) -28.55(9) no
C(36) Fe(1) C(32) C(33) 101.25(10) no
C(36) Fe(1) C(32) C(37) -141.10(18) no
C(33) Fe(1) C(34) C(33) 0.00(9) no
C(33) Fe(1) C(34) C(35) 135.82(16) no
C(34) Fe(1) C(33) C(32) -134.90(14) no
C(34) Fe(1) C(33) C(34) 0.00(9) no
C(33) Fe(1) C(35) C(34) -27.26(9) no
C(33) Fe(1) C(35) C(36) 108.73(10) no
C(35) Fe(1) C(33) C(32) -107.85(10) no
C(35) Fe(1) C(33) C(34) 27.05(8) no
C(33) Fe(1) C(36) C(31) 67.04(9) no
C(33) Fe(1) C(36) C(35) -62.64(9) no
C(33) Fe(1) C(36) C(40) 179.0(2) no
C(36) Fe(1) C(33) C(32) -71.45(9) no
C(36) Fe(1) C(33) C(34) 63.45(9) no
C(34) Fe(1) C(35) C(34) 0.00(10) no
C(34) Fe(1) C(35) C(36) 135.99(16) no
C(35) Fe(1) C(34) C(33) -135.82(16) no
C(35) Fe(1) C(34) C(35) 0.00(10) no
C(34) Fe(1) C(36) C(31) 102.84(9) no
C(34) Fe(1) C(36) C(35) -26.83(8) no
C(34) Fe(1) C(36) C(40) -145.2(2) no
C(36) Fe(1) C(34) C(33) -108.30(10) no
C(36) Fe(1) C(34) C(35) 27.52(8) no
C(35) Fe(1) C(36) C(31) 129.67(14) no
C(35) Fe(1) C(36) C(35) 0.00(8) no
C(35) Fe(1) C(36) C(40) -118.3(3) no
C(36) Fe(1) C(35) C(34) -135.99(15) no
C(36) Fe(1) C(35) C(36) 0.00(8) no
Fe(1) Fe(2) C(4) N(1) -3.38(11) no
Fe(1) Fe(2) C(4) C(5) -117.02(7) no
Fe(1) Fe(2) C(4) C(9) 108.00(8) no
Fe(1) Fe(2) C(5) C(4) 66.80(7) no
Fe(1) Fe(2) C(5) C(6) -163.67(5) no
Fe(1) Fe(2) C(5) C(10) -45.3(2) no
Fe(1) Fe(2) C(6) C(5) 25.57(13) no
Fe(1) Fe(2) C(6) C(7) 161.55(4) no
Fe(1) Fe(2) C(8) C(7) -168.23(3) no
Fe(1) Fe(2) C(8) C(9) -33.52(11) no
Fe(1) Fe(2) C(9) C(4) -74.14(8) no
Fe(1) Fe(2) C(9) C(8) 156.18(6) no
Fe(1) Fe(2) C(9) C(13) 38.90(16) no
Fe(1) Fe(2) C(28) N(3) -3.32(10) no
Fe(1) Fe(2) C(28) N(4) -178.09(13) no
C(4) Fe(2) C(5) C(4) 0.00(9) no
C(4) Fe(2) C(5) C(6) 129.54(14) no
C(4) Fe(2) C(5) C(10) -112.1(3) no
C(5) Fe(2) C(4) N(1) 113.64(16) no
C(5) Fe(2) C(4) C(5) -0.00(9) no
C(5) Fe(2) C(4) C(9) -134.98(16) no
C(4) Fe(2) C(6) C(5) -32.14(7) no
C(4) Fe(2) C(6) C(7) 103.84(10) no
C(6) Fe(2) C(4) N(1) 144.35(13) no
C(6) Fe(2) C(4) C(5) 30.72(8) no
C(6) Fe(2) C(4) C(9) -104.26(10) no
C(4) Fe(2) C(7) C(6) -67.27(9) no
C(4) Fe(2) C(7) C(8) 68.65(8) no
C(7) Fe(2) C(4) N(1) -179.26(13) no
C(7) Fe(2) C(4) C(5) 67.11(8) no
C(7) Fe(2) C(4) C(9) -67.87(9) no
C(4) Fe(2) C(8) C(7) -102.51(10) no
C(4) Fe(2) C(8) C(9) 32.20(8) no
C(8) Fe(2) C(4) N(1) -142.16(14) no
C(8) Fe(2) C(4) C(5) 104.21(10) no
C(8) Fe(2) C(4) C(9) -30.77(9) no
C(4) Fe(2) C(9) C(4) 0.00(10) no
C(4) Fe(2) C(9) C(8) -129.68(16) no
C(4) Fe(2) C(9) C(13) 113.0(3) no
C(9) Fe(2) C(4) N(1) -111.38(18) no
C(9) Fe(2) C(4) C(5) 134.98(16) no
C(9) Fe(2) C(4) C(9) 0.00(10) no
C(5) Fe(2) C(6) C(5) 0.00(8) no
C(5) Fe(2) C(6) C(7) 135.98(15) no
C(6) Fe(2) C(5) C(4) -129.54(14) no
C(6) Fe(2) C(5) C(6) 0.00(8) no
C(6) Fe(2) C(5) C(10) 118.3(3) no
C(5) Fe(2) C(7) C(6) -27.56(8) no
C(5) Fe(2) C(7) C(8) 108.36(10) no
C(7) Fe(2) C(5) C(4) -102.83(9) no
C(7) Fe(2) C(5) C(6) 26.71(8) no
C(7) Fe(2) C(5) C(10) 145.1(2) no
C(5) Fe(2) C(8) C(7) -63.27(9) no
C(5) Fe(2) C(8) C(9) 71.44(9) no
C(8) Fe(2) C(5) C(4) -67.09(9) no
C(8) Fe(2) C(5) C(6) 62.44(9) no
C(8) Fe(2) C(5) C(10) -179.2(2) no
C(5) Fe(2) C(9) C(4) 28.54(9) no
C(5) Fe(2) C(9) C(8) -101.14(10) no
C(5) Fe(2) C(9) C(13) 141.58(18) no
C(9) Fe(2) C(5) C(4) -28.79(8) no
C(9) Fe(2) C(5) C(6) 100.74(9) no
C(9) Fe(2) C(5) C(10) -140.9(2) no
C(5) Fe(2) C(28) N(3) -115.73(15) no
C(5) Fe(2) C(28) N(4) 69.50(19) no
C(28) Fe(2) C(5) C(4) 174.04(10) no
C(28) Fe(2) C(5) C(6) -56.42(15) no
C(28) Fe(2) C(5) C(10) 61.9(3) no
C(6) Fe(2) C(7) C(6) 0.00(10) no
C(6) Fe(2) C(7) C(8) 135.92(16) no
C(7) Fe(2) C(6) C(5) -135.98(16) no
C(7) Fe(2) C(6) C(7) 0.00(10) no
C(6) Fe(2) C(8) C(7) -26.88(8) no
C(6) Fe(2) C(8) C(9) 107.83(10) no
C(8) Fe(2) C(6) C(5) -108.77(10) no
C(8) Fe(2) C(6) C(7) 27.21(9) no
C(6) Fe(2) C(9) C(4) 66.56(9) no
C(6) Fe(2) C(9) C(8) -63.12(8) no
C(6) Fe(2) C(9) C(13) 179.60(17) no
C(9) Fe(2) C(6) C(5) -71.78(8) no
C(9) Fe(2) C(6) C(7) 64.20(9) no
C(6) Fe(2) C(28) N(3) -150.35(10) no
C(6) Fe(2) C(28) N(4) 34.88(16) no
C(28) Fe(2) C(6) C(5) 145.93(7) no
C(28) Fe(2) C(6) C(7) -78.09(10) no
C(7) Fe(2) C(8) C(7) 0.00(9) no
C(7) Fe(2) C(8) C(9) 134.71(14) no
C(8) Fe(2) C(7) C(6) -135.92(16) no
C(8) Fe(2) C(7) C(8) 0.00(9) no
C(7) Fe(2) C(9) C(4) 102.06(9) no
C(7) Fe(2) C(9) C(8) -27.62(7) no
C(7) Fe(2) C(9) C(13) -144.90(17) no
C(9) Fe(2) C(7) C(6) -107.51(10) no
C(9) Fe(2) C(7) C(8) 28.41(7) no
C(7) Fe(2) C(28) N(3) 172.36(11) no
C(7) Fe(2) C(28) N(4) -2.41(15) no
C(28) Fe(2) C(7) C(6) 113.81(9) no
C(28) Fe(2) C(7) C(8) -110.27(8) no
C(8) Fe(2) C(9) C(4) 129.68(15) no
C(8) Fe(2) C(9) C(8) 0.00(8) no
C(8) Fe(2) C(9) C(13) -117.28(19) no
C(9) Fe(2) C(8) C(7) -134.71(14) no
C(9) Fe(2) C(8) C(9) 0.00(8) no
C(8) Fe(2) C(28) N(3) 134.13(12) no
C(8) Fe(2) C(28) N(4) -40.65(16) no
C(28) Fe(2) C(8) C(7) 81.27(9) no
C(28) Fe(2) C(8) C(9) -144.02(8) no
C(9) Fe(2) C(28) N(3) 99.40(15) no
C(9) Fe(2) C(28) N(4) -75.4(2) no
C(28) Fe(2) C(9) C(4) -173.06(10) no
C(28) Fe(2) C(9) C(8) 57.27(16) no
C(28) Fe(2) C(9) C(13) -60.0(3) no
C(1) N(1) C(2) C(3) 0.92(18) no
C(2) N(1) C(1) Fe(1) 175.47(12) no
C(2) N(1) C(1) N(2) -1.40(16) no
C(1) N(1) C(4) Fe(2) 6.6(2) no
C(1) N(1) C(4) C(5) 92.55(18) no
C(1) N(1) C(4) C(9) -77.24(19) no
C(4) N(1) C(1) Fe(1) -6.5(2) no
C(4) N(1) C(1) N(2) 176.62(12) no
C(2) N(1) C(4) Fe(2) -175.67(13) no
C(2) N(1) C(4) C(5) -89.7(2) no
C(2) N(1) C(4) C(9) 100.46(19) no
C(4) N(1) C(2) C(3) -176.92(13) no
C(1) N(2) C(3) C(2) -0.90(18) no
C(3) N(2) C(1) Fe(1) -174.91(13) no
C(3) N(2) C(1) N(1) 1.38(16) no
C(1) N(2) C(16) C(17) 79.2(3) no
C(1) N(2) C(16) C(21) -102.73(18) no
C(16) N(2) C(1) Fe(1) 6.9(3) no
C(16) N(2) C(1) N(1) -176.78(13) no
C(3) N(2) C(16) C(17) -98.79(19) no
C(3) N(2) C(16) C(21) 79.3(2) no
C(16) N(2) C(3) C(2) 177.36(13) no
C(28) N(3) C(29) C(30) 0.04(18) no
C(29) N(3) C(28) Fe(2) -175.50(12) no
C(29) N(3) C(28) N(4) 0.71(16) no
C(28) N(3) C(31) Fe(1) -6.8(2) no
C(28) N(3) C(31) C(32) 77.46(19) no
C(28) N(3) C(31) C(36) -92.31(18) no
C(31) N(3) C(28) Fe(2) 6.7(2) no
C(31) N(3) C(28) N(4) -177.07(12) no
C(29) N(3) C(31) Fe(1) 175.79(13) no
C(29) N(3) C(31) C(32) -99.96(19) no
C(29) N(3) C(31) C(36) 90.3(2) no
C(31) N(3) C(29) C(30) 177.61(14) no
C(28) N(4) C(30) C(29) 1.30(18) no
C(30) N(4) C(28) Fe(2) 174.32(13) no
C(30) N(4) C(28) N(3) -1.21(16) no
C(28) N(4) C(43) C(44) 103.50(18) no
C(28) N(4) C(43) C(48) -78.5(3) no
C(43) N(4) C(28) Fe(2) -6.7(3) no
C(43) N(4) C(28) N(3) 177.73(13) no
C(30) N(4) C(43) C(44) -77.7(3) no
C(30) N(4) C(43) C(48) 100.30(18) no
C(43) N(4) C(30) C(29) -177.71(13) no
N(1) C(2) C(3) N(2) -0.01(19) no
Fe(2) C(4) C(5) Fe(2) -0.000(11) no
Fe(2) C(4) C(5) C(6) -56.42(14) no
Fe(2) C(4) C(5) C(10) 129.99(16) no
Fe(2) C(4) C(9) Fe(2) 0.0 no
Fe(2) C(4) C(9) C(8) 55.81(13) no
Fe(2) C(4) C(9) C(13) -129.68(16) no
N(1) C(4) C(5) Fe(2) -116.35(16) no
N(1) C(4) C(5) C(6) -172.77(14) no
N(1) C(4) C(5) C(10) 13.6(3) no
N(1) C(4) C(9) Fe(2) 116.08(16) no
N(1) C(4) C(9) C(8) 171.89(14) no
N(1) C(4) C(9) C(13) -13.6(3) no
C(5) C(4) C(9) Fe(2) -53.29(17) no
C(5) C(4) C(9) C(8) 2.5(3) no
C(5) C(4) C(9) C(13) 177.03(16) no
C(9) C(4) C(5) Fe(2) 52.87(16) no
C(9) C(4) C(5) C(6) -3.6(3) no
C(9) C(4) C(5) C(10) -177.14(15) no
Fe(2) C(5) C(6) Fe(2) 0.0 no
Fe(2) C(5) C(6) C(7) -50.75(15) no
Fe(2) C(5) C(10) C(11) 173.40(15) no
Fe(2) C(5) C(10) C(12) -64.4(3) no
C(4) C(5) C(6) Fe(2) 53.02(15) no
C(4) C(5) C(6) C(7) 2.3(3) no
C(4) C(5) C(10) C(11) 85.3(3) no
C(4) C(5) C(10) C(12) -152.50(17) no
C(6) C(5) C(10) C(11) -88.0(3) no
C(6) C(5) C(10) C(12) 34.2(3) no
C(10) C(5) C(6) Fe(2) -133.38(19) no
C(10) C(5) C(6) C(7) 175.87(16) no
Fe(2) C(6) C(7) Fe(2) 0.0 no
Fe(2) C(6) C(7) C(8) -48.67(15) no
C(5) C(6) C(7) Fe(2) 48.60(17) no
C(5) C(6) C(7) C(8) -0.1(3) no
Fe(2) C(7) C(8) Fe(2) 0.0 no
Fe(2) C(7) C(8) C(9) -50.43(15) no
C(6) C(7) C(8) Fe(2) 49.40(18) no
C(6) C(7) C(8) C(9) -1.0(3) no
Fe(2) C(8) C(9) Fe(2) 0.0 no
Fe(2) C(8) C(9) C(4) -53.12(12) no
Fe(2) C(8) C(9) C(13) 132.34(15) no
C(7) C(8) C(9) Fe(2) 52.96(18) no
C(7) C(8) C(9) C(4) -0.2(3) no
C(7) C(8) C(9) C(13) -174.70(16) no
Fe(2) C(9) C(13) C(14) -169.00(13) no
Fe(2) C(9) C(13) C(15) 68.4(3) no
C(4) C(9) C(13) C(14) -80.1(3) no
C(4) C(9) C(13) C(15) 157.29(16) no
C(8) C(9) C(13) C(14) 94.2(2) no
C(8) C(9) C(13) C(15) -28.4(3) no
N(2) C(16) C(17) C(18) 178.84(15) no
N(2) C(16) C(17) C(22) -0.5(3) no
N(2) C(16) C(21) C(20) -177.93(15) no
N(2) C(16) C(21) C(25) 2.0(3) no
C(17) C(16) C(21) C(20) 0.1(3) no
C(17) C(16) C(21) C(25) -179.97(17) no
C(21) C(16) C(17) C(18) 0.9(3) no
C(21) C(16) C(17) C(22) -178.44(17) no
C(16) C(17) C(18) C(19) -1.1(3) no
C(16) C(17) C(22) C(23) -158.44(17) no
C(16) C(17) C(22) C(24) 78.3(3) no
C(18) C(17) C(22) C(23) 22.3(3) no
C(18) C(17) C(22) C(24) -101.0(2) no
C(22) C(17) C(18) C(19) 178.19(17) no
C(17) C(18) C(19) C(20) 0.4(4) no
C(18) C(19) C(20) C(21) 0.6(4) no
C(19) C(20) C(21) C(16) -0.8(3) no
C(19) C(20) C(21) C(25) 179.25(18) no
C(16) C(21) C(25) C(26) -103.4(2) no
C(16) C(21) C(25) C(27) 133.05(19) no
C(20) C(21) C(25) C(26) 76.6(3) no
C(20) C(21) C(25) C(27) -47.0(3) no
N(3) C(29) C(30) N(4) -0.78(19) no
Fe(1) C(31) C(32) Fe(1) 0.0 no
Fe(1) C(31) C(32) C(33) -55.67(13) no
Fe(1) C(31) C(32) C(37) 130.13(15) no
Fe(1) C(31) C(36) Fe(1) 0.0 no
Fe(1) C(31) C(36) C(35) 56.33(14) no
Fe(1) C(31) C(36) C(40) -129.49(16) no
N(3) C(31) C(32) Fe(1) -116.32(16) no
N(3) C(31) C(32) C(33) -171.99(14) no
N(3) C(31) C(32) C(37) 13.8(3) no
N(3) C(31) C(36) Fe(1) 116.54(16) no
N(3) C(31) C(36) C(35) 172.86(14) no
N(3) C(31) C(36) C(40) -13.0(3) no
C(32) C(31) C(36) Fe(1) -52.71(16) no
C(32) C(31) C(36) C(35) 3.6(3) no
C(32) C(31) C(36) C(40) 177.80(15) no
C(36) C(31) C(32) Fe(1) 53.00(17) no
C(36) C(31) C(32) C(33) -2.7(3) no
C(36) C(31) C(32) C(37) -176.87(16) no
Fe(1) C(32) C(33) Fe(1) -0.0 no
Fe(1) C(32) C(33) C(34) -52.63(15) no
Fe(1) C(32) C(37) C(38) 169.97(13) no
Fe(1) C(32) C(37) C(39) -67.0(3) no
C(31) C(32) C(33) Fe(1) 52.97(15) no
C(31) C(32) C(33) C(34) 0.3(3) no
C(31) C(32) C(37) C(38) 81.2(3) no
C(31) C(32) C(37) C(39) -155.83(16) no
C(33) C(32) C(37) C(38) -92.8(2) no
C(33) C(32) C(37) C(39) 30.2(3) no
C(37) C(32) C(33) Fe(1) -132.83(18) no
C(37) C(32) C(33) C(34) 174.54(16) no
Fe(1) C(33) C(34) Fe(1) 0.0 no
Fe(1) C(33) C(34) C(35) -49.31(15) no
C(32) C(33) C(34) Fe(1) 50.21(17) no
C(32) C(33) C(34) C(35) 0.9(3) no
Fe(1) C(34) C(35) Fe(1) 0.0 no
Fe(1) C(34) C(35) C(36) -48.65(15) no
C(33) C(34) C(35) Fe(1) 48.76(17) no
C(33) C(34) C(35) C(36) 0.1(3) no
Fe(1) C(35) C(36) Fe(1) 0.0 no
Fe(1) C(35) C(36) C(31) -53.05(13) no
Fe(1) C(35) C(36) C(40) 132.78(17) no
C(34) C(35) C(36) Fe(1) 50.78(18) no
C(34) C(35) C(36) C(31) -2.3(3) no
C(34) C(35) C(36) C(40) -176.44(16) no
Fe(1) C(36) C(40) C(41) -171.98(15) no
Fe(1) C(36) C(40) C(42) 65.8(3) no
C(31) C(36) C(40) C(41) -84.2(3) no
C(31) C(36) C(40) C(42) 153.63(17) no
C(35) C(36) C(40) C(41) 89.8(3) no
C(35) C(36) C(40) C(42) -32.4(3) no
N(4) C(43) C(44) C(45) 178.01(16) no
N(4) C(43) C(44) C(49) -1.5(3) no
N(4) C(43) C(48) C(47) -178.95(16) no
N(4) C(43) C(48) C(52) 0.9(3) no
C(44) C(43) C(48) C(47) -1.1(3) no
C(44) C(43) C(48) C(52) 178.72(17) no
C(48) C(43) C(44) C(45) 0.2(3) no
C(48) C(43) C(44) C(49) -179.40(17) no
C(43) C(44) C(45) C(46) 0.4(3) no
C(43) C(44) C(49) C(50) -131.01(19) no
C(43) C(44) C(49) C(51) 105.5(2) no
C(45) C(44) C(49) C(50) 49.5(3) no
C(45) C(44) C(49) C(51) -74.0(3) no
C(49) C(44) C(45) C(46) 179.99(17) no
C(44) C(45) C(46) C(47) -0.0(4) no
C(45) C(46) C(47) C(48) -1.0(4) no
C(46) C(47) C(48) C(43) 1.5(3) no
C(46) C(47) C(48) C(52) -178.32(18) no
C(43) C(48) C(52) C(53) -77.1(3) no
C(43) C(48) C(52) C(54) 159.44(18) no
C(47) C(48) C(52) C(53) 102.7(3) no
C(47) C(48) C(52) C(54) -20.8(3) no
